data_1548331
loop_
_publ_author_name
'Zhichang Liu'
'Marco Frasconi'
'Juying Lei'
'Zachary J. Brown'
'Zhixue Zhu'
'Dennis Cao'
'Julien Iehl'
'Guoliang Liu'
'Albert C. Fahrenbach'
'Youssry Y. Botros'
'Omar K. Farha'
'Joseph T. Hupp'
'Chad A. Mirkin'
'J. Fraser Stoddart'

_publ_section_title
;
 Selective isolation of gold facilitated by second-sphere coordination
 with alpha-cyclodextrin
;
_journal_name_full 'Nature Communications'
_journal_page_first 1855
_journal_paper_doi 10.1038/ncomms2891
_journal_volume 4
_journal_year 2013
_chemical_absolute_configuration ad
_chemical_formula_moiety 'Au Br4, C84 H143 K O72'
_chemical_formula_sum 'C84 H143 Au Br4 K O72'
_chemical_formula_weight 2860.69
_space_group_crystal_system monoclinic
_space_group_IT_number 4
_space_group_name_Hall 'P 2yb'
_space_group_name_H-M_alt 'P 1 21 1'
_symmetry_space_group_name_Hall 'P 2yb'
_symmetry_space_group_name_H-M 'P 1 21 1'
_atom_sites_solution_hydrogens geom
_atom_sites_solution_primary direct
_atom_sites_solution_secondary difmap
_cell_angle_alpha 90.00
_cell_angle_beta 108.4010(10)
_cell_angle_gamma 90.00
_cell_formula_units_Z 2
_cell_length_a 15.8246(4)
_cell_length_b 24.5009(6)
_cell_length_c 19.0924(5)
_cell_measurement_reflns_used 9035
_cell_measurement_temperature 109(2)
_cell_measurement_theta_max 66.58
_cell_measurement_theta_min 3.03
_cell_volume 7024.0(3)
_computing_cell_refinement 'SAINT V7.23A (Bruker, 2005)'
_computing_data_collection 'APEX2 V2.1-4 (Bruker, 2007)'
_computing_data_reduction 'Bruker SAINT'
_computing_molecular_graphics
;
O. V. Dolomanov, L. J. Bourhis, R. J. Gildea, J. A. K. Howard and H. Puschmann,
OLEX2: a complete structure solution, refinement and analysis program.
J. Appl. Cryst. (2009). 42, 339-341.
;
_computing_publication_material
;
O. V. Dolomanov, L. J. Bourhis, R. J. Gildea, J. A. K. Howard and H. Puschmann,
OLEX2: a complete structure solution, refinement and analysis program.
J. Appl. Cryst. (2009). 42, 339-341.
;
_computing_structure_refinement
;
XL, G.M. Sheldrick, Acta Cryst.
(2008). A64, 112-122
;
_computing_structure_solution
;
XM, G.M. Sheldrick, Acta Cryst.
(2008). A64, 112-122
;
_diffrn_ambient_temperature 109.15
_diffrn_detector_area_resol_mean 8
_diffrn_measured_fraction_theta_full 0.974
_diffrn_measured_fraction_theta_max 0.974
_diffrn_measurement_device_type 'Bruker SMART APEX CCD area detector'
_diffrn_measurement_method '\w and \f scans'
_diffrn_radiation_monochromator 'Quazar optics'
_diffrn_radiation_type CuK\a
_diffrn_radiation_wavelength 1.54184
_diffrn_reflns_av_R_equivalents 0.0563
_diffrn_reflns_av_unetI/netI 0.0512
_diffrn_reflns_limit_h_max 18
_diffrn_reflns_limit_h_min -14
_diffrn_reflns_limit_k_max 28
_diffrn_reflns_limit_k_min -28
_diffrn_reflns_limit_l_max 22
_diffrn_reflns_limit_l_min -22
_diffrn_reflns_number 86562
_diffrn_reflns_theta_full 67.05
_diffrn_reflns_theta_max 67.05
_diffrn_reflns_theta_min 1.80
_diffrn_source microsource
_diffrn_source_current 0.64
_diffrn_source_power 0.0285824
_diffrn_source_voltage 44.66
_diffrn_standards_number 0
_exptl_absorpt_coefficient_mu 4.357
_exptl_absorpt_correction_T_max 0.7529
_exptl_absorpt_correction_T_min 0.5839
_exptl_absorpt_correction_type multi-scan
_exptl_absorpt_process_details
;
SADABS-2008/1 (Bruker,2008) was used for absorption correction.
R(int) was 0.0919 before and 0.0778 after correction.
The Ratio of minimum to maximum transmission is 0.7755.
The \l/2 correction factor is 0.0015.
;
_exptl_crystal_colour orange
_exptl_crystal_colour_primary orange
_exptl_crystal_density_diffrn 1.353
_exptl_crystal_density_method 'not measured'
_exptl_crystal_description block
_exptl_crystal_F_000 2922
_exptl_crystal_size_max 0.238
_exptl_crystal_size_mid 0.13
_exptl_crystal_size_min 0.081
_refine_diff_density_max 3.619
_refine_diff_density_min -1.371
_refine_diff_density_rms 0.175
_refine_ls_abs_structure_details 'Flack H D (1983), Acta Cryst. A39, 876-881'
_refine_ls_abs_structure_Flack 0.073(6)
_refine_ls_extinction_method none
_refine_ls_goodness_of_fit_ref 1.032
_refine_ls_hydrogen_treatment mixed
_refine_ls_matrix_type full
_refine_ls_number_parameters 1526
_refine_ls_number_reflns 23851
_refine_ls_number_restraints 1524
_refine_ls_restrained_S_all 1.018
_refine_ls_R_factor_all 0.0829
_refine_ls_R_factor_gt 0.0800
_refine_ls_shift/su_max 0.001
_refine_ls_shift/su_mean 0.000
_refine_ls_structure_factor_coef Fsqd
_refine_ls_weighting_details 'calc w=1/[\s^2^(Fo^2^)+(0.1643P)^2^+16.2172P] where P=(Fo^2^+2Fc^2^)/3'
_refine_ls_weighting_scheme calc
_refine_ls_wR_factor_gt 0.2180
_refine_ls_wR_factor_ref 0.2225
_reflns_number_gt 22244
_reflns_number_total 23851
_reflns_threshold_expression >2sigma(I)
_cod_data_source_file ncomms2891-s4.cif
_cod_data_source_block n1374
_cod_database_code 1548331
_smtbx_masks_special_details
;
The solvent masking procedure as implemented in Olex2 was used to remove the
electronic contribution of solvent molecules from the refinement.  Only the
atoms used in the refinement model are reported in the formula here.



Total solvent accessible volume / cell = 1973.0 Ang^3^ [28.1%]
Total electron count / cell = 394.1
;

loop_
_space_group_symop_id
_space_group_symop_operation_xyz
1 'x, y, z'
2 '-x, y+1/2, -z'

loop_
_atom_site_label
_atom_site_type_symbol
_atom_site_fract_x
_atom_site_fract_y
_atom_site_fract_z
_atom_site_U_iso_or_equiv
_atom_site_adp_type
_atom_site_occupancy
_atom_site_symmetry_multiplicity
_atom_site_calc_flag
_atom_site_refinement_flags
_atom_site_disorder_assembly
_atom_site_disorder_group
Au1 Au 0.02404(3) 0.287960(15) 0.71757(3) 0.05804(15) Uani 1 1 d U . .
Br1 Br -0.0245(3) 0.22770(9) 0.79765(18) 0.1643(15) Uani 1 1 d U . .
Br2 Br -0.05158(11) 0.36361(6) 0.75286(9) 0.0755(4) Uani 1 1 d U . .
Br3 Br 0.07226(8) 0.34547(4) 0.63432(6) 0.0554(3) Uani 1 1 d U . .
Br4 Br 0.08994(16) 0.20986(7) 0.67907(15) 0.1111(7) Uani 1 1 d U . .
K1 K 0.47044(9) 0.45383(6) 0.34352(7) 0.0215(3) Uani 1 1 d U . .
O1 O 0.2288(3) 0.33339(17) 0.4461(2) 0.0139(7) Uani 1 1 d U . .
O1W O 0.3763(3) 0.4018(2) 0.2150(3) 0.0318(11) Uani 1 1 d U . .
H1WA H 0.3308 0.3823 0.2211 0.048 Uiso 1 1 d R . .
H1WB H 0.3537 0.4262 0.1787 0.048 Uiso 1 1 d R . .
O2 O 0.1272(3) 0.19776(18) 0.4168(2) 0.0185(8) Uani 1 1 d U . .
O2W O 0.6135(3) 0.4014(2) 0.2931(3) 0.0312(11) Uani 1 1 d U . .
H2WA H 0.5974 0.3673 0.2736 0.047 Uiso 1 1 d R . .
H2WB H 0.6252 0.4224 0.2575 0.047 Uiso 1 1 d R . .
O3 O 0.3525(3) 0.27576(18) 0.3993(2) 0.0184(9) Uani 1 1 d U . .
H3 H 0.3952 0.2551 0.4004 0.028 Uiso 1 1 calc R . .
O4 O 0.3500(3) 0.15699(18) 0.4237(2) 0.0176(8) Uani 1 1 d U . .
H4 H 0.3795 0.1639 0.4678 0.026 Uiso 1 1 calc R . .
O5 O 0.0089(3) 0.28347(18) 0.3544(2) 0.0206(8) Uani 1 1 d U . .
H5 H -0.0008 0.2521 0.3359 0.031 Uiso 1 1 calc R . .
O6 O 0.2427(3) 0.15938(18) 0.5112(2) 0.0165(8) Uani 1 1 d U . .
O7 O 0.1811(3) 0.05613(19) 0.6277(2) 0.0196(8) Uani 1 1 d U . .
O8 O 0.3992(3) 0.09797(19) 0.5617(2) 0.0185(8) Uani 1 1 d U . .
H8 H 0.4459 0.1133 0.5880 0.028 Uiso 1 1 calc R . .
O9 O 0.4199(3) 0.03184(19) 0.6861(2) 0.0188(8) Uani 1 1 d U . .
H9 H 0.4251 0.0490 0.7274 0.028 Uiso 1 1 d RD . .
O10 O 0.0540(3) 0.0656(2) 0.4867(3) 0.0354(12) Uani 1 1 d U . .
H10 H 0.0683 0.0358 0.5092 0.053 Uiso 1 1 calc R . .
O11 O 0.2903(3) 0.08822(18) 0.7323(2) 0.0176(8) Uani 1 1 d U . .
O12 O 0.2424(3) 0.09074(19) 0.9082(2) 0.0190(8) Uani 1 1 d U . .
O13 O 0.4610(3) 0.06664(19) 0.8323(2) 0.0195(9) Uani 1 1 d U . .
H13 H 0.5109 0.0789 0.8574 0.029 Uiso 1 1 calc R . .
O14 O 0.4862(3) 0.09912(19) 0.9818(2) 0.0209(9) Uani 1 1 d U . .
H14 H 0.4798 0.1146 1.0190 0.031 Uiso 1 1 calc R . .
O15 O 0.1313(3) 0.0199(2) 0.8016(3) 0.0266(10) Uani 1 1 d U . .
H15 H 0.1448 0.0132 0.8469 0.040 Uiso 1 1 calc R . .
O16 O 0.3335(3) 0.16616(18) 0.9462(2) 0.0160(8) Uani 1 1 d U . .
O17 O 0.2562(4) 0.27344(19) 1.0481(3) 0.0317(10) Uani 1 1 d U . .
O18 O 0.4920(3) 0.2015(2) 1.0493(2) 0.0270(10) Uani 1 1 d U . .
H18 H 0.5378 0.2210 1.0640 0.041 Uiso 1 1 calc R . .
O19 O 0.4885(4) 0.3127(2) 1.0948(3) 0.0333(11) Uani 1 1 d U . .
H19 H 0.5129 0.3174 1.1403 0.050 Uiso 1 1 calc R . .
O20 O 0.1958(7) 0.1683(4) 1.0625(7) 0.096(3) Uani 1 1 d U . .
H20 H 0.1656 0.1397 1.0587 0.144 Uiso 1 1 calc R . .
O21 O 0.3246(3) 0.33723(19) 0.9917(2) 0.0228(9) Uani 1 1 d U . .
O22 O 0.2152(3) 0.4654(2) 0.9169(3) 0.0269(9) Uani 1 1 d U . .
O23 O 0.4718(3) 0.4099(2) 1.0259(3) 0.0239(9) Uani 1 1 d U . .
H23 H 0.4639 0.4106 1.0674 0.036 Uiso 1 1 calc R . .
O24 O 0.4448(3) 0.5053(2) 0.9389(3) 0.0265(10) Uani 1 1 d U . .
H24 H 0.4549 0.4873 0.9050 0.040 Uiso 1 1 calc R . .
O25 O 0.1339(4) 0.4222(3) 1.0100(4) 0.0493(15) Uani 1 1 d U . .
H25 H 0.1033 0.4498 0.9921 0.074 Uiso 1 1 calc R . .
O26 O 0.2939(3) 0.47048(19) 0.8325(2) 0.0220(9) Uani 1 1 d U . .
O27 O 0.1588(3) 0.51655(19) 0.6491(3) 0.0215(8) Uani 1 1 d U . .
O28 O 0.4204(3) 0.5308(2) 0.7890(2) 0.0249(10) Uani 1 1 d U . .
H28 H 0.4619 0.5319 0.7704 0.037 Uiso 1 1 calc R . .
O29 O 0.3772(3) 0.54747(19) 0.6336(2) 0.0213(9) Uani 1 1 d U . .
H29 H 0.3748 0.5196 0.6073 0.032 Uiso 1 1 calc R . .
O30 O 0.0938(5) 0.5334(4) 0.7735(6) 0.072(2) Uani 1 1 d U . .
H30 H 0.0794 0.5287 0.8118 0.108 Uiso 1 1 calc R . .
O31 O 0.2446(3) 0.47027(17) 0.5886(2) 0.0163(8) Uani 1 1 d U . .
O32 O 0.1260(3) 0.40470(17) 0.4128(2) 0.0149(8) Uani 1 1 d U . .
O33 O 0.3750(3) 0.47221(18) 0.5168(2) 0.0170(8) Uani 1 1 d U . .
H33 H 0.4167 0.4599 0.5030 0.026 Uiso 1 1 calc R . .
O34 O 0.3514(3) 0.39591(18) 0.3997(2) 0.0174(8) Uani 1 1 d DU . .
H34 H 0.349(4) 0.3606(5) 0.397(5) 0.026 Uiso 1 1 d D . .
O35 O 0.0324(3) 0.49401(19) 0.4446(3) 0.0218(9) Uani 1 1 d U . .
H35 H 0.0637 0.4955 0.4164 0.033 Uiso 1 1 calc R . .
O36 O 0.6764(3) 0.37098(17) 0.5300(2) 0.0145(8) Uani 1 1 d U . .
O37 O 0.7793(3) 0.50173(17) 0.6097(2) 0.0169(8) Uani 1 1 d U . .
O38 O 0.5293(3) 0.44014(19) 0.4964(2) 0.0174(8) Uani 1 1 d U . .
H38 H 0.4841 0.4553 0.5054 0.026 Uiso 1 1 d R . .
O39 O 0.5487(3) 0.53397(18) 0.5949(2) 0.0184(8) Uani 1 1 d U . .
H39 H 0.5695 0.5497 0.6359 0.028 Uiso 1 1 calc R . .
O40 O 0.8440(3) 0.4591(2) 0.4987(3) 0.0261(10) Uani 1 1 d U . .
H40 H 0.8493 0.4929 0.5062 0.039 Uiso 1 1 calc R . .
O41 O 0.7051(3) 0.49165(18) 0.6973(2) 0.0159(8) Uani 1 1 d U . .
O42 O 0.8335(3) 0.5235(3) 0.8899(3) 0.0319(11) Uani 1 1 d U A .
O43 O 0.5764(3) 0.54158(19) 0.7476(2) 0.0206(9) Uani 1 1 d U . .
H43 H 0.5785 0.5385 0.7044 0.031 Uiso 1 1 calc R . .
O44 O 0.6075(3) 0.5374(2) 0.9036(2) 0.0221(9) Uani 1 1 d U . .
H44 H 0.6077 0.5058 0.9207 0.033 Uiso 1 1 calc R . .
O45 O 0.8920(8) 0.5671(5) 0.7646(5) 0.043(3) Uani 0.529(15) 1 d PDU A 1
H45 H 0.9451 0.5776 0.7763 0.064 Uiso 0.529(15) 1 calc PR A 1
O45A O 0.9354(8) 0.5376(5) 0.8034(6) 0.033(3) Uani 0.471(15) 1 d PDU A 2
H45A H 0.8965 0.5614 0.8011 0.049 Uiso 0.471(15) 1 calc PR A 2
O46 O 0.7521(3) 0.4661(2) 0.9405(3) 0.0243(9) Uani 1 1 d U . .
O47 O 0.8789(3) 0.3925(2) 1.1097(3) 0.0266(9) Uani 1 1 d U . .
O48 O 0.6256(3) 0.45560(19) 1.0120(3) 0.0232(9) Uani 1 1 d U . .
H48 H 0.5777 0.4380 0.9969 0.035 Uiso 1 1 calc R . .
O49 O 0.6542(3) 0.3661(2) 1.1158(3) 0.0305(11) Uani 1 1 d U . .
H49 H 0.6659 0.3326 1.1158 0.046 Uiso 1 1 calc R . .
O50 O 0.9581(3) 0.4939(2) 1.0939(3) 0.0312(11) Uani 1 1 d U . .
H50 H 0.9481 0.5234 1.0705 0.047 Uiso 1 1 calc R . .
O51 O 0.7848(3) 0.3179(2) 1.0658(3) 0.0233(9) Uani 1 1 d U . .
O52 O 0.8986(3) 0.18599(19) 1.0737(3) 0.0235(9) Uani 1 1 d U . .
O53 O 0.6643(3) 0.2463(2) 1.0997(3) 0.0280(10) Uani 1 1 d U . .
H53 H 0.6191 0.2261 1.0883 0.042 Uiso 1 1 calc R . .
O54 O 0.6796(3) 0.1330(2) 1.0608(3) 0.0288(10) Uani 1 1 d U . .
H54 H 0.6980 0.1006 1.0641 0.043 Uiso 1 1 calc R . .
O55 O 1.0005(4) 0.2733(3) 1.1587(3) 0.0470(16) Uani 1 1 d U . .
H55 H 0.9603 0.2637 1.1761 0.071 Uiso 1 1 calc R . .
O56 O 0.7836(3) 0.15267(18) 0.9714(2) 0.0213(9) Uani 1 1 d U . .
O57 O 0.8495(3) 0.0657(2) 0.8402(3) 0.0257(9) Uani 1 1 d U . .
O58 O 0.6380(3) 0.0824(2) 0.9199(2) 0.0217(9) Uani 1 1 d U . .
H58 H 0.6578 0.0557 0.9481 0.033 Uiso 1 1 calc R . .
O59 O 0.6145(3) 0.03177(18) 0.7804(2) 0.0178(8) Uani 1 1 d DU . .
H59 H 0.593(3) 0.0604(13) 0.754(3) 0.027 Uiso 1 1 d D . .
O60 O 0.9915(5) 0.0842(3) 0.9709(4) 0.070(3) Uani 1 1 d U . .
H60 H 1.0373 0.0762 0.9597 0.105 Uiso 1 1 calc R . .
O61 O 0.7353(3) 0.09622(17) 0.7393(2) 0.0152(8) Uani 1 1 d U . .
O62 O 0.7863(3) 0.1146(2) 0.5657(2) 0.0217(9) Uani 1 1 d U . .
O63 O 0.5727(3) 0.06672(19) 0.6319(2) 0.0213(9) Uani 1 1 d DU . .
H63 H 0.5203(12) 0.082(2) 0.615(5) 0.032 Uiso 1 1 d D . .
O64 O 0.5439(3) 0.12131(18) 0.4902(2) 0.0172(8) Uani 1 1 d U . .
H64 H 0.5037 0.1098 0.5065 0.026 Uiso 1 1 calc R . .
O65 O 0.8963(3) 0.0347(2) 0.6683(3) 0.0354(12) Uani 1 1 d U . .
H65 H 0.8440 0.0228 0.6518 0.053 Uiso 1 1 calc R . .
O66 O 0.6899(3) 0.18998(16) 0.5439(2) 0.0113(7) Uani 1 1 d U . .
O67 O 0.7606(3) 0.31713(17) 0.4768(2) 0.0173(8) Uani 1 1 d U . .
O68 O 0.5239(3) 0.22988(19) 0.4466(3) 0.0233(9) Uani 1 1 d U . .
H68 H 0.4987 0.2222 0.4780 0.035 Uiso 1 1 calc R . .
O69 O 0.5198(3) 0.34332(19) 0.4167(2) 0.0186(8) Uani 1 1 d U . .
H69 H 0.5198 0.3607 0.4564 0.028 Uiso 1 1 d R . .
O70 O 0.8588(3) 0.2284(2) 0.4596(4) 0.0382(12) Uani 1 1 d U . .
H70 H 0.8504 0.2560 0.4323 0.057 Uiso 1 1 calc R . .
C1 C 0.2074(3) 0.2802(2) 0.4124(3) 0.0101(9) Uani 1 1 d U . .
H1 H 0.1797 0.2835 0.3577 0.012 Uiso 1 1 calc R . .
C2 C 0.2943(4) 0.2486(2) 0.4313(3) 0.0141(10) Uani 1 1 d U . .
H2 H 0.3222 0.2476 0.4861 0.017 Uiso 1 1 calc R . .
C3 C 0.2720(4) 0.1898(2) 0.4022(3) 0.0167(10) Uani 1 1 d U . .
H3A H 0.2475 0.1906 0.3471 0.020 Uiso 1 1 calc R . .
C4 C 0.2019(4) 0.1649(2) 0.4336(3) 0.0127(9) Uani 1 1 d U . .
H4A H 0.1846 0.1279 0.4114 0.015 Uiso 1 1 calc R . .
C5 C 0.1436(4) 0.2520(3) 0.4471(3) 0.0173(10) Uani 1 1 d U . .
H5A H 0.1729 0.2494 0.5017 0.021 Uiso 1 1 calc R . .
C6 C 0.0544(4) 0.2792(3) 0.4319(4) 0.0201(11) Uani 1 1 d U . .
H6A H 0.0175 0.2579 0.4554 0.024 Uiso 1 1 calc R . .
H6B H 0.0628 0.3161 0.4540 0.024 Uiso 1 1 calc R . .
C7 C 0.2422(4) 0.1085(2) 0.5432(3) 0.0125(9) Uani 1 1 d U . .
H7 H 0.2286 0.0796 0.5043 0.015 Uiso 1 1 calc R . .
C8 C 0.3347(4) 0.0989(3) 0.5984(3) 0.0175(10) Uani 1 1 d U . .
H8A H 0.3490 0.1291 0.6355 0.021 Uiso 1 1 calc R . .
C9 C 0.3361(4) 0.0452(3) 0.6377(3) 0.0189(10) Uani 1 1 d DU . .
H9A H 0.3188 0.0159 0.5992 0.023 Uiso 1 1 calc R . .
C10 C 0.2661(4) 0.0462(3) 0.6772(3) 0.0174(10) Uani 1 1 d U . .
H10A H 0.2660 0.0102 0.7018 0.021 Uiso 1 1 calc R . .
C11 C 0.1737(4) 0.1056(3) 0.5866(4) 0.0221(11) Uani 1 1 d U . .
H11 H 0.1860 0.1367 0.6223 0.027 Uiso 1 1 calc R . .
C12 C 0.0785(4) 0.1097(3) 0.5382(4) 0.0303(14) Uani 1 1 d U . .
H12A H 0.0391 0.1098 0.5694 0.036 Uiso 1 1 calc R . .
H12B H 0.0698 0.1447 0.5108 0.036 Uiso 1 1 calc R . .
C13 C 0.3017(4) 0.0720(2) 0.8055(3) 0.0151(10) Uani 1 1 d U . .
H13A H 0.2987 0.0314 0.8095 0.018 Uiso 1 1 calc R . .
C14 C 0.3913(4) 0.0939(3) 0.8541(3) 0.0156(10) Uani 1 1 d U . .
H14A H 0.3944 0.1342 0.8469 0.019 Uiso 1 1 calc R . .
C15 C 0.4007(4) 0.0819(3) 0.9336(3) 0.0172(10) Uani 1 1 d U . .
H15A H 0.3952 0.0416 0.9392 0.021 Uiso 1 1 calc R . .
C16 C 0.3256(4) 0.1100(3) 0.9541(3) 0.0181(10) Uani 1 1 d U . .
H16 H 0.3317 0.1016 1.0067 0.022 Uiso 1 1 calc R . .
C17 C 0.2261(4) 0.1007(3) 0.8301(3) 0.0173(10) Uani 1 1 d U . .
H17 H 0.2261 0.1408 0.8206 0.021 Uiso 1 1 calc R . .
C18 C 0.1344(4) 0.0769(3) 0.7908(4) 0.0221(12) Uani 1 1 d U . .
H18A H 0.0897 0.0950 0.8094 0.027 Uiso 1 1 calc R . .
H18B H 0.1184 0.0846 0.7373 0.027 Uiso 1 1 calc R . .
C19 C 0.3368(5) 0.1983(3) 1.0090(4) 0.0273(12) Uani 1 1 d U . .
H19A H 0.3427 0.1742 1.0526 0.033 Uiso 1 1 calc R . .
C20 C 0.4150(5) 0.2356(3) 1.0243(3) 0.0253(11) Uani 1 1 d U . .
H20A H 0.4144 0.2549 0.9780 0.030 Uiso 1 1 calc R . .
C21 C 0.4145(5) 0.2767(3) 1.0829(4) 0.0280(12) Uani 1 1 d U . .
H21 H 0.4181 0.2574 1.1299 0.034 Uiso 1 1 calc R . .
C22 C 0.3299(5) 0.3095(3) 1.0572(4) 0.0263(11) Uani 1 1 d U . .
H22 H 0.3304 0.3369 1.0960 0.032 Uiso 1 1 calc R . .
C23 C 0.2473(5) 0.2312(3) 0.9891(5) 0.0341(13) Uani 1 1 d U . .
H23A H 0.2350 0.2491 0.9398 0.041 Uiso 1 1 calc R . .
C24 C 0.1710(7) 0.1966(4) 0.9900(7) 0.0539(19) Uani 1 1 d U . .
H24A H 0.1578 0.1696 0.9494 0.065 Uiso 1 1 calc R . .
H24B H 0.1174 0.2194 0.9834 0.065 Uiso 1 1 calc R . .
C25 C 0.3136(4) 0.3942(3) 0.9878(3) 0.0217(10) Uani 1 1 d U . .
H25A H 0.3115 0.4077 1.0366 0.026 Uiso 1 1 calc R . .
C26 C 0.3931(4) 0.4192(3) 0.9724(3) 0.0221(11) Uani 1 1 d U . .
H26 H 0.3972 0.4028 0.9256 0.027 Uiso 1 1 calc R . .
C27 C 0.3752(5) 0.4805(3) 0.9586(4) 0.0236(11) Uani 1 1 d U . .
H27 H 0.3731 0.4976 1.0056 0.028 Uiso 1 1 calc R . .
C28 C 0.2874(4) 0.4900(3) 0.9010(4) 0.0231(11) Uani 1 1 d U . .
H28A H 0.2765 0.5303 0.8964 0.028 Uiso 1 1 calc R . .
C29 C 0.2260(5) 0.4084(3) 0.9290(4) 0.0259(11) Uani 1 1 d U . .
H29A H 0.2242 0.3902 0.8816 0.031 Uiso 1 1 calc R . .
C30 C 0.1450(5) 0.3891(4) 0.9515(4) 0.0341(14) Uani 1 1 d U . .
H30A H 0.0905 0.3912 0.9082 0.041 Uiso 1 1 calc R . .
H30B H 0.1537 0.3506 0.9677 0.041 Uiso 1 1 calc R . .
C31 C 0.2658(4) 0.5045(3) 0.7700(4) 0.0222(11) Uani 1 1 d U . .
H31 H 0.2546 0.5421 0.7855 0.027 Uiso 1 1 calc R . .
C32 C 0.3407(4) 0.5065(3) 0.7355(3) 0.0177(10) Uani 1 1 d U . .
H32 H 0.3541 0.4691 0.7210 0.021 Uiso 1 1 calc R . .
C33 C 0.3117(4) 0.5441(3) 0.6681(4) 0.0196(10) Uani 1 1 d U . .
H33A H 0.3000 0.5814 0.6841 0.024 Uiso 1 1 calc R . .
C34 C 0.2257(4) 0.5210(3) 0.6153(3) 0.0173(10) Uani 1 1 d U . .
H34A H 0.2042 0.5466 0.5725 0.021 Uiso 1 1 calc R . .
C35 C 0.1828(4) 0.4834(3) 0.7139(3) 0.0188(11) Uani 1 1 d U . .
H35A H 0.1939 0.4453 0.7001 0.023 Uiso 1 1 calc R . .
C36 C 0.1021(4) 0.4831(3) 0.7428(4) 0.0278(13) Uani 1 1 d U . .
H36A H 0.0472 0.4751 0.7017 0.033 Uiso 1 1 calc R . .
H36B H 0.1100 0.4542 0.7805 0.033 Uiso 1 1 calc R . .
C37 C 0.2201(3) 0.4605(2) 0.5122(3) 0.0104(9) Uani 1 1 d U . .
H37 H 0.2049 0.4958 0.4847 0.012 Uiso 1 1 calc R . .
C38 C 0.3036(4) 0.4346(3) 0.4984(3) 0.0165(10) Uani 1 1 d U . .
H38A H 0.3217 0.4012 0.5297 0.020 Uiso 1 1 calc R . .
C39 C 0.2785(4) 0.4187(3) 0.4183(3) 0.0151(10) Uani 1 1 d DU . .
H39A H 0.2585 0.4523 0.3879 0.018 Uiso 1 1 calc R . .
C40 C 0.1995(4) 0.3788(2) 0.4005(3) 0.0125(9) Uani 1 1 d U . .
H40A H 0.1833 0.3673 0.3477 0.015 Uiso 1 1 calc R . .
C41 C 0.1420(4) 0.4223(3) 0.4880(3) 0.0163(10) Uani 1 1 d U . .
H41 H 0.1551 0.3895 0.5209 0.020 Uiso 1 1 calc R . .
C42 C 0.0574(4) 0.4480(2) 0.4913(3) 0.0159(11) Uani 1 1 d U . .
H42A H 0.0090 0.4207 0.4769 0.019 Uiso 1 1 calc R . .
H42B H 0.0651 0.4593 0.5428 0.019 Uiso 1 1 calc R . .
C43 C 0.6871(4) 0.4297(2) 0.5359(3) 0.0135(10) Uani 1 1 d U . .
H43A H 0.6856 0.4457 0.4873 0.016 Uiso 1 1 calc R . .
C44 C 0.6078(4) 0.4509(3) 0.5589(3) 0.0150(10) Uani 1 1 d U . .
H44A H 0.6043 0.4311 0.6037 0.018 Uiso 1 1 calc R . .
C45 C 0.6189(4) 0.5116(3) 0.5735(3) 0.0177(10) Uani 1 1 d U . .
H45B H 0.6210 0.5304 0.5276 0.021 Uiso 1 1 calc R . .
C46 C 0.7068(4) 0.5198(3) 0.6333(3) 0.0169(10) Uani 1 1 d U . .
H46 H 0.7146 0.5596 0.6450 0.020 Uiso 1 1 calc R . .
C47 C 0.7744(4) 0.4436(2) 0.5949(3) 0.0135(10) Uani 1 1 d U . .
H47 H 0.7806 0.4224 0.6410 0.016 Uiso 1 1 calc R . .
C48 C 0.8532(4) 0.4318(3) 0.5660(4) 0.0207(11) Uani 1 1 d U . .
H48A H 0.9093 0.4437 0.6034 0.025 Uiso 1 1 calc R . .
H48B H 0.8573 0.3920 0.5587 0.025 Uiso 1 1 calc R . .
C49 C 0.7286(4) 0.5207(3) 0.7663(3) 0.0209(11) Uani 1 1 d U A .
H49A H 0.7400 0.5601 0.7589 0.025 Uiso 1 1 calc R . .
C50 C 0.6517(4) 0.5146(3) 0.7978(3) 0.0171(11) Uani 1 1 d U . .
H50A H 0.6382 0.4751 0.8024 0.021 Uiso 1 1 calc R . .
C51 C 0.6774(4) 0.5425(3) 0.8735(3) 0.0203(11) Uani 1 1 d U . .
H51 H 0.6854 0.5822 0.8656 0.024 Uiso 1 1 calc R . .
C52 C 0.7660(4) 0.5206(3) 0.9232(3) 0.0181(10) Uani 1 1 d U . .
H52 H 0.7847 0.5425 0.9698 0.022 Uiso 1 1 calc R . .
C53 C 0.8121(4) 0.4938(4) 0.8217(4) 0.0277(12) Uani 1 1 d U . .
H53A H 0.8071 0.4534 0.8272 0.033 Uiso 1 1 calc R A 1
C54 C 0.8892(10) 0.5122(8) 0.7880(8) 0.028(2) Uani 0.529(15) 1 d PDU A 1
H54A H 0.9472 0.5043 0.8257 0.033 Uiso 0.529(15) 1 calc PR A 1
H54B H 0.8849 0.4883 0.7452 0.033 Uiso 0.529(15) 1 calc PR A 1
C54A C 0.8979(10) 0.4849(9) 0.8026(8) 0.026(2) Uani 0.471(15) 1 d PDU A 2
H54C H 0.9392 0.4609 0.8396 0.031 Uiso 0.471(15) 1 calc PR A 2
H54D H 0.8847 0.4679 0.7533 0.031 Uiso 0.471(15) 1 calc PR A 2
C55 C 0.7784(4) 0.4513(3) 1.0161(4) 0.0214(11) Uani 1 1 d U . .
H55A H 0.7888 0.4850 1.0472 0.026 Uiso 1 1 calc R . .
C56 C 0.6997(4) 0.4184(3) 1.0276(4) 0.0198(11) Uani 1 1 d U . .
H56 H 0.6842 0.3874 0.9918 0.024 Uiso 1 1 calc R . .
C57 C 0.7244(4) 0.3967(3) 1.1044(4) 0.0240(11) Uani 1 1 d U . .
H57 H 0.7394 0.4278 1.1401 0.029 Uiso 1 1 calc R . .
C58 C 0.8091(4) 0.3598(3) 1.1165(4) 0.0226(11) Uani 1 1 d U . .
H58A H 0.8265 0.3441 1.1674 0.027 Uiso 1 1 calc R . .
C59 C 0.8600(4) 0.4168(3) 1.0387(4) 0.0241(11) Uani 1 1 d U . .
H59A H 0.8524 0.3870 1.0016 0.029 Uiso 1 1 calc R . .
C60 C 0.9439(4) 0.4485(3) 1.0421(4) 0.0280(13) Uani 1 1 d U . .
H60A H 0.9959 0.4237 1.0575 0.034 Uiso 1 1 calc R . .
H60B H 0.9388 0.4627 0.9924 0.034 Uiso 1 1 calc R . .
C61 C 0.8115(4) 0.2637(3) 1.0899(3) 0.0216(11) Uani 1 1 d U . .
H61 H 0.8374 0.2629 1.1449 0.026 Uiso 1 1 calc R . .
C62 C 0.7250(4) 0.2274(3) 1.0644(3) 0.0199(10) Uani 1 1 d U . .
H62 H 0.6972 0.2301 1.0097 0.024 Uiso 1 1 calc R . .
C63 C 0.7531(4) 0.1689(3) 1.0855(3) 0.0226(11) Uani 1 1 d U . .
H63A H 0.7787 0.1663 1.1405 0.027 Uiso 1 1 calc R . .
C64 C 0.8229(4) 0.1504(3) 1.0507(4) 0.0238(11) Uani 1 1 d U . .
H64A H 0.8417 0.1121 1.0663 0.029 Uiso 1 1 calc R . .
C65 C 0.8803(4) 0.2441(3) 1.0550(4) 0.0234(11) Uani 1 1 d U . .
H65A H 0.8558 0.2482 1.0002 0.028 Uiso 1 1 calc R . .
C66 C 0.9681(4) 0.2715(3) 1.0822(4) 0.0269(13) Uani 1 1 d U . .
H66 H 0.9988 0.2860 1.0509 0.032 Uiso 1 1 calc R . .
C67 C 0.7905(4) 0.1052(3) 0.9321(3) 0.0186(10) Uani 1 1 d U . .
H67 H 0.8127 0.0737 0.9663 0.022 Uiso 1 1 calc R . .
C68 C 0.6966(4) 0.0941(2) 0.8792(3) 0.0117(10) Uani 1 1 d U . .
H68A H 0.6746 0.1264 0.8465 0.014 Uiso 1 1 calc R . .
C69 C 0.7010(4) 0.0434(2) 0.8324(3) 0.0151(10) Uani 1 1 d DU . .
H69A H 0.7208 0.0113 0.8659 0.018 Uiso 1 1 calc R . .
C70 C 0.7693(4) 0.0533(3) 0.7905(3) 0.0181(10) Uani 1 1 d U . .
H70A H 0.7750 0.0194 0.7631 0.022 Uiso 1 1 calc R . .
C71 C 0.8515(4) 0.1159(3) 0.8837(4) 0.0197(11) Uani 1 1 d U . .
H71 H 0.8274 0.1472 0.8496 0.024 Uiso 1 1 calc R . .
C72 C 0.9472(4) 0.1265(4) 0.9269(4) 0.0346(15) Uani 1 1 d U . .
H72A H 0.9795 0.1359 0.8918 0.042 Uiso 1 1 calc R . .
H72B H 0.9497 0.1588 0.9587 0.042 Uiso 1 1 calc R . .
C73 C 0.7263(4) 0.0853(2) 0.6625(3) 0.0151(10) Uani 1 1 d U . .
H73 H 0.7329 0.0452 0.6557 0.018 Uiso 1 1 calc R . .
C74 C 0.6366(4) 0.1030(2) 0.6169(3) 0.0159(10) Uani 1 1 d DU . .
H74 H 0.6256 0.1413 0.6301 0.019 Uiso 1 1 calc R . .
C75 C 0.6285(4) 0.0999(3) 0.5344(4) 0.0193(11) Uani 1 1 d U . .
H75 H 0.6351 0.0612 0.5202 0.023 Uiso 1 1 calc R . .
C76 C 0.7021(4) 0.1343(2) 0.5236(3) 0.0155(10) Uani 1 1 d U . .
H76 H 0.6979 0.1334 0.4703 0.019 Uiso 1 1 calc R . .
C77 C 0.8009(4) 0.1160(2) 0.6435(3) 0.0148(10) Uani 1 1 d U . .
H77 H 0.7999 0.1550 0.6588 0.018 Uiso 1 1 calc R . .
C78 C 0.8942(4) 0.0930(3) 0.6815(4) 0.0271(13) Uani 1 1 d U . .
H78A H 0.9378 0.1117 0.6624 0.033 Uiso 1 1 calc R . .
H78B H 0.9112 0.0999 0.7353 0.033 Uiso 1 1 calc R . .
C79 C 0.6871(4) 0.2315(2) 0.4921(3) 0.0160(10) Uani 1 1 d U . .
H79 H 0.6887 0.2153 0.4444 0.019 Uiso 1 1 calc R . .
C80 C 0.6010(4) 0.2631(3) 0.4804(3) 0.0152(10) Uani 1 1 d U . .
H80 H 0.5985 0.2765 0.5292 0.018 Uiso 1 1 calc R . .
C81 C 0.5983(4) 0.3113(3) 0.4305(3) 0.0159(10) Uani 1 1 d U . .
H81 H 0.6008 0.2970 0.3821 0.019 Uiso 1 1 calc R . .
C82 C 0.6800(4) 0.3465(3) 0.4639(3) 0.0150(9) Uani 1 1 d U . .
H82 H 0.6794 0.3764 0.4280 0.018 Uiso 1 1 calc R . .
C83 C 0.7672(4) 0.2689(3) 0.5243(4) 0.0204(11) Uani 1 1 d U . .
H83 H 0.7683 0.2811 0.5745 0.024 Uiso 1 1 calc R . .
C84 C 0.8545(4) 0.2433(3) 0.5295(5) 0.0303(13) Uani 1 1 d U . .
H84A H 0.9031 0.2694 0.5528 0.036 Uiso 1 1 calc R . .
H84B H 0.8634 0.2106 0.5613 0.036 Uiso 1 1 calc R . .

loop_
_atom_site_aniso_label
_atom_site_aniso_U_11
_atom_site_aniso_U_22
_atom_site_aniso_U_33
_atom_site_aniso_U_23
_atom_site_aniso_U_13
_atom_site_aniso_U_12
Au1 0.0744(3) 0.0278(2) 0.0635(3) 0.00949(17) 0.0098(2) -0.00461(18)
Br1 0.309(4) 0.0563(10) 0.186(2) 0.0242(12) 0.161(3) -0.0219(15)
Br2 0.0884(9) 0.0628(8) 0.0798(8) 0.0171(6) 0.0329(7) 0.0040(7)
Br3 0.0605(6) 0.0369(5) 0.0667(6) 0.0079(4) 0.0169(5) -0.0032(4)
Br4 0.1263(15) 0.0511(8) 0.1611(19) 0.0090(10) 0.0525(14) 0.0300(9)
K1 0.0217(6) 0.0240(7) 0.0196(6) 0.0019(5) 0.0080(5) -0.0022(5)
O1 0.0110(17) 0.0124(18) 0.0158(18) -0.0034(14) 0.0005(14) -0.0016(14)
O1W 0.031(2) 0.035(3) 0.0259(19) 0.0015(19) 0.0045(18) -0.013(2)
O2 0.0096(17) 0.0171(19) 0.025(2) 0.0110(16) 0.0002(15) 0.0016(15)
O2W 0.032(2) 0.047(3) 0.016(2) -0.002(2) 0.0102(18) -0.001(2)
O3 0.0114(18) 0.020(2) 0.026(2) 0.0044(16) 0.0091(16) 0.0010(15)
O4 0.0138(19) 0.014(2) 0.024(2) 0.0040(16) 0.0048(16) 0.0046(16)
O5 0.0151(19) 0.013(2) 0.034(2) 0.0049(18) 0.0077(16) 0.0050(17)
O6 0.0117(18) 0.018(2) 0.0135(17) 0.0001(14) -0.0052(14) -0.0040(15)
O7 0.0139(18) 0.027(2) 0.0186(19) 0.0076(16) 0.0057(15) -0.0056(16)
O8 0.0133(18) 0.029(2) 0.0104(18) -0.0036(16) 0.0004(15) 0.0046(17)
O9 0.0172(19) 0.029(2) 0.0100(17) 0.0023(16) 0.0037(15) 0.0051(17)
O10 0.019(2) 0.024(2) 0.049(3) 0.022(2) -0.009(2) -0.009(2)
O11 0.021(2) 0.016(2) 0.0183(17) 0.0029(15) 0.0091(15) 0.0010(16)
O12 0.0146(18) 0.021(2) 0.0209(19) -0.0017(16) 0.0047(15) -0.0035(16)
O13 0.0122(18) 0.023(2) 0.020(2) -0.0085(17) 0.0017(16) -0.0010(17)
O14 0.020(2) 0.024(2) 0.0190(19) -0.0008(17) 0.0064(16) -0.0018(17)
O15 0.024(2) 0.028(2) 0.025(2) -0.0016(19) 0.0034(18) -0.0090(19)
O16 0.0195(19) 0.0209(19) 0.0124(17) 0.0044(15) 0.0119(15) -0.0054(15)
O17 0.051(3) 0.016(2) 0.045(3) -0.0039(18) 0.040(2) -0.0116(19)
O18 0.030(2) 0.030(3) 0.014(2) -0.0025(18) -0.0041(17) -0.0048(19)
O19 0.052(3) 0.018(2) 0.019(2) -0.0039(18) -0.006(2) -0.002(2)
O20 0.103(6) 0.060(5) 0.180(8) 0.051(5) 0.122(6) 0.033(4)
O21 0.038(2) 0.020(2) 0.0200(19) -0.0035(16) 0.0226(17) -0.0073(17)
O22 0.025(2) 0.030(2) 0.029(2) 0.0020(19) 0.0133(18) -0.0064(18)
O23 0.027(2) 0.023(2) 0.023(2) -0.0044(18) 0.0092(17) 0.0011(18)
O24 0.029(2) 0.025(2) 0.028(2) -0.0023(19) 0.0133(19) -0.0133(19)
O25 0.044(3) 0.063(4) 0.055(4) 0.010(3) 0.035(3) -0.003(3)
O26 0.025(2) 0.023(2) 0.0204(18) -0.0064(16) 0.0097(15) -0.0066(17)
O27 0.021(2) 0.023(2) 0.0267(19) -0.0036(17) 0.0170(16) 0.0031(17)
O28 0.023(2) 0.035(3) 0.019(2) -0.0098(19) 0.0105(17) -0.017(2)
O29 0.028(2) 0.019(2) 0.023(2) -0.0061(17) 0.0166(18) -0.0080(18)
O30 0.044(4) 0.089(5) 0.110(6) -0.032(5) 0.061(4) 0.001(4)
O31 0.0161(19) 0.0151(19) 0.0194(18) 0.0020(14) 0.0081(15) 0.0053(15)
O32 0.0083(17) 0.018(2) 0.0207(18) 0.0038(15) 0.0072(15) -0.0005(14)
O33 0.0080(13) 0.0190(15) 0.0254(15) 0.0009(13) 0.0072(12) -0.0008(12)
O34 0.0060(16) 0.021(2) 0.027(2) -0.0021(17) 0.0078(15) 0.0027(15)
O35 0.023(2) 0.018(2) 0.029(2) 0.0019(17) 0.0138(18) 0.0086(17)
O36 0.0114(18) 0.0107(18) 0.0206(19) -0.0029(14) 0.0042(15) 0.0037(14)
O37 0.0247(19) 0.0155(19) 0.0162(18) -0.0041(15) 0.0148(15) -0.0053(16)
O38 0.0089(16) 0.029(2) 0.0137(16) 0.0028(15) 0.0025(13) 0.0098(15)
O39 0.023(2) 0.017(2) 0.0166(19) 0.0063(16) 0.0087(16) 0.0087(17)
O40 0.024(2) 0.034(3) 0.029(2) -0.0027(19) 0.0204(19) -0.004(2)
O41 0.0191(19) 0.019(2) 0.0137(17) -0.0024(15) 0.0114(14) -0.0010(16)
O42 0.020(2) 0.055(3) 0.022(2) -0.014(2) 0.0079(16) -0.014(2)
O43 0.022(2) 0.023(2) 0.0187(19) 0.0047(17) 0.0094(16) 0.0061(17)
O44 0.023(2) 0.031(3) 0.018(2) -0.0045(18) 0.0149(17) 0.0025(19)
O45 0.058(6) 0.058(6) 0.009(4) -0.005(4) 0.007(4) -0.027(5)
O45A 0.027(5) 0.054(6) 0.021(5) -0.006(5) 0.013(4) -0.012(5)
O46 0.017(2) 0.023(2) 0.029(2) -0.0077(17) 0.0024(16) -0.0062(16)
O47 0.0122(19) 0.030(2) 0.037(2) -0.0085(18) 0.0068(17) -0.0034(16)
O48 0.0035(17) 0.021(2) 0.046(3) -0.0002(19) 0.0091(17) -0.0010(16)
O49 0.035(2) 0.027(3) 0.039(3) -0.005(2) 0.024(2) 0.001(2)
O50 0.019(2) 0.025(3) 0.048(3) -0.003(2) 0.008(2) -0.0057(19)
O51 0.016(2) 0.025(2) 0.027(2) -0.0010(17) 0.0041(17) 0.0021(16)
O52 0.020(2) 0.018(2) 0.025(2) -0.0064(17) -0.0045(16) 0.0041(16)
O53 0.036(3) 0.025(3) 0.022(2) -0.0103(19) 0.009(2) 0.008(2)
O54 0.032(2) 0.025(2) 0.026(2) -0.012(2) 0.005(2) -0.009(2)
O55 0.022(2) 0.087(5) 0.028(2) -0.015(3) 0.003(2) -0.006(3)
O56 0.025(2) 0.017(2) 0.0153(18) -0.0037(15) -0.0044(15) 0.0124(16)
O57 0.0187(19) 0.033(2) 0.025(2) -0.0075(18) 0.0060(16) 0.0026(18)
O58 0.021(2) 0.026(2) 0.021(2) -0.0011(18) 0.0101(17) 0.0021(18)
O59 0.0176(19) 0.017(2) 0.0186(19) -0.0039(16) 0.0059(16) -0.0060(16)
O60 0.048(4) 0.067(4) 0.058(4) -0.034(3) -0.038(3) 0.044(4)
O61 0.0139(18) 0.017(2) 0.0136(17) -0.0069(14) 0.0027(14) -0.0011(15)
O62 0.0174(18) 0.029(2) 0.0205(19) 0.0008(17) 0.0080(15) 0.0125(17)
O63 0.0119(19) 0.024(2) 0.021(2) 0.0066(17) -0.0046(16) -0.0068(17)
O64 0.0200(19) 0.015(2) 0.0149(18) 0.0023(15) 0.0029(15) 0.0015(16)
O65 0.026(2) 0.034(3) 0.046(3) -0.001(2) 0.010(2) 0.019(2)
O66 0.0147(18) 0.0089(17) 0.0135(17) -0.0041(13) 0.0093(14) 0.0012(13)
O67 0.0152(18) 0.0135(19) 0.028(2) -0.0006(16) 0.0130(16) -0.0004(15)
O68 0.017(2) 0.020(2) 0.028(2) 0.0110(18) 0.0003(17) -0.0015(17)
O69 0.0055(16) 0.028(2) 0.0197(19) -0.0023(15) 0.0008(14) 0.0026(15)
O70 0.022(2) 0.033(3) 0.070(3) 0.004(3) 0.030(3) 0.009(2)
C1 0.006(2) 0.010(2) 0.013(2) -0.0026(18) 0.0021(17) 0.0029(17)
C2 0.007(2) 0.014(2) 0.020(2) 0.002(2) 0.0037(19) 0.0034(18)
C3 0.022(2) 0.013(2) 0.014(2) 0.0027(19) 0.004(2) 0.0048(19)
C4 0.007(2) 0.013(2) 0.011(2) -0.0022(18) -0.0075(17) 0.0046(17)
C5 0.015(2) 0.018(2) 0.022(2) 0.005(2) 0.0101(19) 0.0047(19)
C6 0.006(2) 0.021(3) 0.033(3) 0.004(2) 0.006(2) -0.005(2)
C7 0.011(2) 0.015(2) 0.008(2) -0.0002(17) -0.0005(17) -0.0078(19)
C8 0.015(2) 0.014(3) 0.018(2) -0.0002(19) -0.0016(19) -0.002(2)
C9 0.021(2) 0.018(3) 0.015(2) -0.0010(19) 0.0022(19) 0.004(2)
C10 0.012(2) 0.016(3) 0.021(2) -0.0004(19) -0.0004(18) -0.001(2)
C11 0.015(2) 0.023(3) 0.028(3) 0.008(2) 0.005(2) -0.010(2)
C12 0.015(3) 0.029(3) 0.044(4) 0.018(2) 0.004(2) -0.006(2)
C13 0.015(2) 0.014(3) 0.014(2) -0.0013(19) 0.0032(18) 0.001(2)
C14 0.012(2) 0.018(3) 0.019(2) 0.001(2) 0.0068(18) -0.001(2)
C15 0.013(2) 0.018(3) 0.020(2) -0.002(2) 0.0041(19) 0.000(2)
C16 0.013(2) 0.023(2) 0.020(2) -0.003(2) 0.0073(18) -0.006(2)
C17 0.012(2) 0.024(3) 0.020(2) 0.003(2) 0.0111(19) -0.006(2)
C18 0.016(2) 0.022(3) 0.026(3) 0.008(2) 0.003(2) -0.004(2)
C19 0.036(2) 0.025(3) 0.027(3) -0.007(2) 0.019(2) -0.007(2)
C20 0.038(3) 0.024(3) 0.015(2) -0.002(2) 0.008(2) -0.006(2)
C21 0.048(3) 0.022(3) 0.017(2) 0.001(2) 0.013(2) -0.008(2)
C22 0.049(3) 0.018(2) 0.021(3) -0.003(2) 0.023(2) -0.012(2)
C23 0.041(3) 0.020(3) 0.058(4) -0.015(2) 0.039(3) -0.012(2)
C24 0.048(4) 0.025(4) 0.110(6) -0.017(4) 0.055(4) -0.014(3)
C25 0.027(2) 0.025(2) 0.017(2) -0.007(2) 0.012(2) -0.002(2)
C26 0.019(2) 0.027(3) 0.021(3) -0.006(2) 0.007(2) -0.009(2)
C27 0.024(2) 0.031(3) 0.020(2) 0.005(2) 0.013(2) -0.003(2)
C28 0.022(2) 0.024(3) 0.027(2) -0.001(2) 0.014(2) -0.005(2)
C29 0.023(3) 0.026(3) 0.030(3) -0.005(2) 0.011(2) -0.010(2)
C30 0.021(3) 0.040(4) 0.039(3) 0.012(3) 0.007(3) -0.009(3)
C31 0.017(2) 0.025(3) 0.028(2) -0.005(2) 0.012(2) -0.004(2)
C32 0.013(2) 0.020(3) 0.020(2) -0.002(2) 0.0049(18) 0.001(2)
C33 0.023(2) 0.013(3) 0.027(2) 0.002(2) 0.014(2) 0.002(2)
C34 0.021(2) 0.017(3) 0.015(2) -0.0011(19) 0.0077(18) 0.003(2)
C35 0.011(2) 0.024(3) 0.023(2) -0.003(2) 0.0084(19) 0.000(2)
C36 0.015(3) 0.042(3) 0.031(3) 0.004(3) 0.013(2) -0.012(3)
C37 0.0078(17) 0.0070(19) 0.0181(18) 0.0016(15) 0.0066(15) 0.0039(15)
C38 0.007(2) 0.020(3) 0.020(2) -0.005(2) 0.0004(19) 0.0022(19)
C39 0.004(2) 0.020(3) 0.022(2) 0.0003(19) 0.0054(18) 0.0058(18)
C40 0.010(2) 0.011(2) 0.017(2) 0.0019(18) 0.0060(18) 0.0055(18)
C41 0.004(2) 0.017(3) 0.026(2) -0.003(2) 0.0011(19) 0.0032(18)
C42 0.007(2) 0.017(3) 0.025(3) -0.003(2) 0.007(2) 0.004(2)
C43 0.010(2) 0.009(2) 0.021(2) 0.0030(18) 0.0048(19) 0.0010(18)
C44 0.0063(17) 0.020(2) 0.0179(18) 0.0004(16) 0.0026(15) 0.0048(16)
C45 0.021(2) 0.020(3) 0.014(2) 0.004(2) 0.0089(19) 0.001(2)
C46 0.019(2) 0.016(2) 0.017(2) 0.0064(19) 0.0092(19) -0.002(2)
C47 0.015(2) 0.014(2) 0.011(2) 0.0004(18) 0.0027(18) 0.0035(19)
C48 0.016(2) 0.015(3) 0.030(3) -0.003(2) 0.005(2) 0.002(2)
C49 0.019(2) 0.028(3) 0.018(2) -0.013(2) 0.0088(19) -0.010(2)
C50 0.022(2) 0.026(3) 0.007(2) 0.006(2) 0.0093(18) 0.003(2)
C51 0.019(2) 0.030(3) 0.014(2) -0.002(2) 0.0084(19) -0.005(2)
C52 0.0168(18) 0.022(2) 0.0157(18) -0.0132(16) 0.0050(15) -0.0055(17)
C53 0.015(2) 0.051(4) 0.021(2) -0.011(2) 0.0091(19) -0.004(2)
C54 0.021(4) 0.049(6) 0.014(4) -0.015(5) 0.006(3) -0.012(5)
C54A 0.015(4) 0.050(6) 0.014(5) -0.005(5) 0.006(4) -0.008(4)
C55 0.011(2) 0.019(3) 0.032(3) -0.010(2) 0.005(2) -0.002(2)
C56 0.010(2) 0.013(3) 0.039(3) -0.007(2) 0.010(2) -0.0016(19)
C57 0.014(2) 0.018(3) 0.038(3) -0.009(2) 0.005(2) -0.003(2)
C58 0.017(2) 0.025(3) 0.025(3) -0.008(2) 0.006(2) -0.001(2)
C59 0.010(2) 0.027(3) 0.036(3) -0.006(2) 0.008(2) 0.002(2)
C60 0.013(2) 0.031(3) 0.039(3) -0.004(3) 0.007(2) 0.000(2)
C61 0.021(2) 0.019(2) 0.018(2) 0.001(2) -0.003(2) 0.007(2)
C62 0.016(2) 0.024(2) 0.013(2) 0.000(2) -0.005(2) 0.0028(19)
C63 0.025(3) 0.021(3) 0.017(2) -0.010(2) 0.000(2) 0.000(2)
C64 0.023(2) 0.021(3) 0.022(2) -0.012(2) -0.001(2) 0.003(2)
C65 0.017(2) 0.018(2) 0.026(3) -0.004(2) -0.006(2) 0.004(2)
C66 0.015(3) 0.032(3) 0.031(3) -0.009(3) 0.004(2) -0.004(2)
C67 0.017(2) 0.018(3) 0.016(2) -0.0063(19) -0.0004(19) 0.003(2)
C68 0.010(2) 0.014(3) 0.012(2) -0.0041(18) 0.0045(18) -0.0007(19)
C69 0.020(2) 0.011(2) 0.015(2) 0.0002(18) 0.0058(18) 0.007(2)
C70 0.016(2) 0.019(3) 0.022(2) 0.0008(19) 0.0096(19) 0.000(2)
C71 0.003(2) 0.026(3) 0.026(3) -0.002(2) -0.0020(18) 0.004(2)
C72 0.010(3) 0.060(4) 0.028(3) -0.018(3) -0.004(2) 0.010(3)
C73 0.017(2) 0.016(3) 0.017(2) -0.001(2) 0.0118(18) 0.005(2)
C74 0.014(2) 0.013(2) 0.021(2) -0.004(2) 0.0042(18) -0.0036(19)
C75 0.016(2) 0.016(3) 0.025(2) 0.006(2) 0.007(2) 0.006(2)
C76 0.017(2) 0.014(2) 0.017(2) -0.0014(19) 0.0078(18) 0.0082(19)
C77 0.007(2) 0.015(2) 0.022(2) 0.003(2) 0.0051(18) 0.0061(19)
C78 0.016(3) 0.027(3) 0.040(3) 0.018(3) 0.012(2) 0.014(3)
C79 0.017(2) 0.011(2) 0.019(2) -0.0004(19) 0.005(2) 0.0004(18)
C80 0.011(2) 0.019(2) 0.020(2) 0.0063(19) 0.0124(19) 0.0025(18)
C81 0.011(2) 0.019(2) 0.020(2) 0.0015(19) 0.0071(19) -0.0029(17)
C82 0.019(2) 0.019(2) 0.012(2) 0.0007(18) 0.0130(19) 0.0005(19)
C83 0.015(2) 0.014(2) 0.035(3) -0.002(2) 0.011(2) 0.0021(19)
C84 0.012(2) 0.019(3) 0.053(3) -0.002(3) 0.000(3) 0.002(2)

loop_
_atom_type_symbol
_atom_type_description
_atom_type_scat_dispersion_real
_atom_type_scat_dispersion_imag
_atom_type_scat_source
C C 0.0181 0.0091 'International Tables Vol C Tables 4.2.6.8 and 6.1.1.4'
H H 0.0000 0.0000 'International Tables Vol C Tables 4.2.6.8 and 6.1.1.4'
Au Au -4.4197 7.2980 'International Tables Vol C Tables 4.2.6.8 and 6.1.1.4'
Br Br -0.6763 1.2805 'International Tables Vol C Tables 4.2.6.8 and 6.1.1.4'
K K 0.3868 1.0657 'International Tables Vol C Tables 4.2.6.8 and 6.1.1.4'
O O 0.0492 0.0322 'International Tables Vol C Tables 4.2.6.8 and 6.1.1.4'

loop_
_geom_angle_atom_site_label_1
_geom_angle_atom_site_label_2
_geom_angle_atom_site_label_3
_geom_angle
_geom_angle_site_symmetry_1
_geom_angle_site_symmetry_3
Br1 Au1 Br3 177.88(8) . .
Br2 Au1 Br1 90.46(8) . .
Br2 Au1 Br3 91.32(4) . .
Br4 Au1 Br1 87.84(9) . .
Br4 Au1 Br2 176.25(8) . .
Br4 Au1 Br3 90.31(6) . .
O1W K1 O2W 76.55(16) . .
O1W K1 O9 109.71(14) . 2_656
O1W K1 O34 82.36(14) . .
O1W K1 O38 141.80(15) . .
O1W K1 H38 139.5 . .
O1W K1 O59 67.08(15) . 2_656
O1W K1 O63 119.60(15) . 2_656
O1W K1 O69 89.16(15) . .
O1W K1 H69 103.2 . .
O2W K1 H38 120.8 . .
O2W K1 O69 69.92(13) . .
O2W K1 H69 81.8 . .
O9 K1 O2W 69.20(15) 2_656 .
O9 K1 O34 164.56(14) 2_656 .
O9 K1 O38 105.90(13) 2_656 .
O9 K1 H38 110.7 2_656 .
O9 K1 O59 63.42(13) 2_656 2_656
O9 K1 O63 64.60(14) 2_656 2_656
O9 K1 O69 128.74(13) 2_656 .
O9 K1 H69 128.5 2_656 .
O34 K1 O2W 124.41(15) . .
O34 K1 H38 57.4 . .
O34 K1 O59 115.55(13) . 2_656
O34 K1 O63 101.36(13) . 2_656
O34 K1 O69 58.84(12) . .
O34 K1 H69 54.0 . .
O38 K1 O2W 104.27(13) . .
O38 K1 O34 65.50(13) . .
O38 K1 H38 16.6 . .
O38 K1 O59 144.92(13) . 2_656
O38 K1 O63 87.92(13) . 2_656
O38 K1 O69 57.20(13) . .
O38 K1 H69 41.3 . .
H38 K1 H69 51.1 . .
O59 K1 O2W 102.33(13) 2_656 .
O59 K1 H38 131.7 2_656 .
O59 K1 O69 156.23(13) 2_656 .
O59 K1 H69 167.7 2_656 .
O63 K1 O2W 133.79(15) 2_656 .
O63 K1 H38 76.7 2_656 .
O63 K1 O59 57.06(12) 2_656 2_656
O63 K1 O69 144.10(13) 2_656 .
O63 K1 H69 127.8 2_656 .
O69 K1 H38 67.4 . .
O69 K1 H69 16.4 . .
C40 O1 C1 117.1(4) . .
K1 O1W H1WA 111.2 . .
K1 O1W H1WB 110.6 . .
H1WA O1W H1WB 108.2 . .
C4 O2 C5 114.3(4) . .
K1 O2W H2WA 112.2 . .
K1 O2W H2WB 110.2 . .
H2WA O2W H2WB 107.9 . .
C2 O3 H3 109.5 . .
C3 O4 H4 109.5 . .
C6 O5 H5 109.5 . .
C7 O6 C4 118.6(4) . .
C10 O7 C11 114.4(5) . .
C8 O8 H8 109.5 . .
K1 O9 H9 129.1 2_646 .
C9 O9 K1 123.6(3) . 2_646
C9 O9 H9 106.7 . .
C12 O10 H10 109.5 . .
C13 O11 C10 116.5(5) . .
C16 O12 C17 114.1(4) . .
C14 O13 H13 109.5 . .
C15 O14 H14 109.5 . .
C18 O15 H15 109.5 . .
C16 O16 C19 115.9(5) . .
C22 O17 C23 113.4(5) . .
C20 O18 H18 109.5 . .
C21 O19 H19 109.5 . .
C24 O20 H20 109.5 . .
C22 O21 C25 120.0(5) . .
C28 O22 C29 113.2(5) . .
C26 O23 H23 109.5 . .
C27 O24 H24 109.5 . .
C30 O25 H25 109.5 . .
C31 O26 C28 118.9(5) . .
C34 O27 C35 114.1(5) . .
C32 O28 H28 109.5 . .
C33 O29 H29 109.5 . .
C36 O30 H30 109.5 . .
C37 O31 C34 120.3(4) . .
C40 O32 C41 113.9(4) . .
C38 O33 H33 109.5 . .
K1 O34 H34 120(2) . .
C39 O34 K1 126.0(4) . .
C39 O34 H34 112(2) . .
C42 O35 H35 109.5 . .
C82 O36 C43 116.9(4) . .
C46 O37 C47 111.5(4) . .
K1 O38 H38 97.5 . .
C44 O38 K1 139.1(3) . .
C44 O38 H38 107.7 . .
C45 O39 H39 109.5 . .
C48 O40 H40 109.5 . .
C46 O41 C49 118.8(5) . .
C52 O42 C53 112.9(5) . .
C50 O43 H43 109.5 . .
C51 O44 H44 109.5 . .
C54 O45 H45 109.5 . .
C54A O45A H45A 109.5 . .
C52 O46 C55 117.7(5) . .
C58 O47 C59 113.1(5) . .
C56 O48 H48 109.5 . .
C57 O49 H49 109.5 . .
C60 O50 H50 109.5 . .
C58 O51 C61 118.5(5) . .
C64 O52 C65 115.5(5) . .
C62 O53 H53 109.5 . .
C63 O54 H54 109.5 . .
C66 O55 H55 109.5 . .
C67 O56 C64 116.5(5) . .
C70 O57 C71 115.4(5) . .
C68 O58 H58 109.5 . .
K1 O59 H59 94(4) 2_646 .
C69 O59 K1 139.2(3) . 2_646
C69 O59 H59 110(2) . .
C72 O60 H60 109.5 . .
C70 O61 C73 116.9(4) . .
C76 O62 C77 113.5(4) . .
K1 O63 H63 102(2) 2_646 .
C74 O63 K1 146.1(4) . 2_646
C74 O63 H63 108(2) . .
C75 O64 H64 109.5 . .
C78 O65 H65 109.5 . .
C79 O66 C76 118.0(4) . .
C82 O67 C83 113.6(4) . .
C80 O68 H68 109.5 . .
K1 O69 H69 83.8 . .
C81 O69 K1 131.3(3) . .
C81 O69 H69 110.5 . .
C84 O70 H70 109.5 . .
O1 C1 H1 110.8 . .
O1 C1 C2 106.7(4) . .
O1 C1 C5 107.9(4) . .
C2 C1 H1 110.8 . .
C2 C1 C5 109.7(5) . .
C5 C1 H1 110.8 . .
O3 C2 C1 108.7(5) . .
O3 C2 H2 109.2 . .
O3 C2 C3 112.8(5) . .
C1 C2 H2 109.2 . .
C1 C2 C3 107.7(5) . .
C3 C2 H2 109.2 . .
O4 C3 C2 110.2(5) . .
O4 C3 H3A 109.2 . .
O4 C3 C4 109.2(5) . .
C2 C3 H3A 109.2 . .
C4 C3 C2 109.9(5) . .
C4 C3 H3A 109.2 . .
O2 C4 O6 111.7(5) . .
O2 C4 C3 110.3(5) . .
O2 C4 H4A 109.2 . .
O6 C4 C3 107.2(4) . .
O6 C4 H4A 109.2 . .
C3 C4 H4A 109.2 . .
O2 C5 C1 107.6(4) . .
O2 C5 H5A 109.1 . .
O2 C5 C6 107.0(5) . .
C1 C5 H5A 109.1 . .
C6 C5 C1 114.9(5) . .
C6 C5 H5A 109.1 . .
O5 C6 C5 111.5(5) . .
O5 C6 H6A 109.3 . .
O5 C6 H6B 109.3 . .
C5 C6 H6A 109.3 . .
C5 C6 H6B 109.3 . .
H6A C6 H6B 108.0 . .
O6 C7 H7 109.8 . .
O6 C7 C8 107.7(4) . .
O6 C7 C11 112.1(5) . .
C8 C7 H7 109.8 . .
C8 C7 C11 107.6(5) . .
C11 C7 H7 109.8 . .
O8 C8 C7 110.3(5) . .
O8 C8 H8A 109.1 . .
O8 C8 C9 109.4(5) . .
C7 C8 H8A 109.1 . .
C9 C8 C7 109.7(5) . .
C9 C8 H8A 109.1 . .
O9 C9 C8 113.3(5) . .
O9 C9 H9A 107.6 . .
O9 C9 C10 111.3(5) . .
C8 C9 H9A 107.6 . .
C8 C9 C10 109.4(5) . .
C10 C9 H9A 107.6 . .
O7 C10 O11 110.4(5) . .
O7 C10 C9 111.2(5) . .
O7 C10 H10A 109.1 . .
O11 C10 C9 107.9(5) . .
O11 C10 H10A 109.1 . .
C9 C10 H10A 109.1 . .
O7 C11 C7 112.4(5) . .
O7 C11 H11 108.0 . .
O7 C11 C12 106.7(5) . .
C7 C11 H11 108.0 . .
C12 C11 C7 113.6(5) . .
C12 C11 H11 108.0 . .
O10 C12 C11 112.0(6) . .
O10 C12 H12A 109.2 . .
O10 C12 H12B 109.2 . .
C11 C12 H12A 109.2 . .
C11 C12 H12B 109.2 . .
H12A C12 H12B 107.9 . .
O11 C13 H13A 111.2 . .
O11 C13 C14 107.9(5) . .
O11 C13 C17 107.3(5) . .
C14 C13 H13A 111.2 . .
C14 C13 C17 108.0(5) . .
C17 C13 H13A 111.2 . .
O13 C14 C13 107.9(5) . .
O13 C14 H14A 109.8 . .
O13 C14 C15 110.8(5) . .
C13 C14 H14A 109.8 . .
C15 C14 C13 108.7(5) . .
C15 C14 H14A 109.8 . .
O14 C15 C14 111.1(5) . .
O14 C15 H15A 108.5 . .
O14 C15 C16 110.7(5) . .
C14 C15 H15A 108.5 . .
C14 C15 C16 109.5(5) . .
C16 C15 H15A 108.5 . .
O12 C16 C15 109.8(5) . .
O12 C16 H16 109.2 . .
O16 C16 O12 111.1(5) . .
O16 C16 C15 108.3(5) . .
O16 C16 H16 109.2 . .
C15 C16 H16 109.2 . .
O12 C17 C13 109.0(5) . .
O12 C17 H17 109.9 . .
O12 C17 C18 105.9(4) . .
C13 C17 H17 109.9 . .
C18 C17 C13 112.1(5) . .
C18 C17 H17 109.9 . .
O15 C18 C17 112.1(5) . .
O15 C18 H18A 109.2 . .
O15 C18 H18B 109.2 . .
C17 C18 H18A 109.2 . .
C17 C18 H18B 109.2 . .
H18A C18 H18B 107.9 . .
O16 C19 H19A 110.1 . .
O16 C19 C20 108.2(5) . .
O16 C19 C23 106.9(6) . .
C20 C19 H19A 110.1 . .
C20 C19 C23 111.2(6) . .
C23 C19 H19A 110.1 . .
O18 C20 C19 105.9(6) . .
O18 C20 H20A 109.9 . .
O18 C20 C21 110.3(5) . .
C19 C20 H20A 109.9 . .
C19 C20 C21 110.9(6) . .
C21 C20 H20A 109.9 . .
O19 C21 C20 109.6(6) . .
O19 C21 H21 109.8 . .
O19 C21 C22 108.7(5) . .
C20 C21 H21 109.8 . .
C22 C21 C20 109.1(6) . .
C22 C21 H21 109.8 . .
O17 C22 C21 108.5(6) . .
O17 C22 H22 108.7 . .
O21 C22 O17 112.0(6) . .
O21 C22 C21 110.3(5) . .
O21 C22 H22 108.7 . .
C21 C22 H22 108.7 . .
O17 C23 C19 108.0(7) . .
O17 C23 H23A 110.2 . .
C19 C23 H23A 110.2 . .
C24 C23 O17 105.7(6) . .
C24 C23 C19 112.4(7) . .
C24 C23 H23A 110.2 . .
O20 C24 H24A 110.2 . .
O20 C24 H24B 110.2 . .
C23 C24 O20 107.5(9) . .
C23 C24 H24A 110.2 . .
C23 C24 H24B 110.2 . .
H24A C24 H24B 108.5 . .
O21 C25 H25A 108.7 . .
O21 C25 C26 108.4(5) . .
O21 C25 C29 109.6(5) . .
C26 C25 H25A 108.7 . .
C26 C25 C29 112.6(5) . .
C29 C25 H25A 108.7 . .
O23 C26 C25 114.0(6) . .
O23 C26 H26 107.6 . .
O23 C26 C27 111.7(5) . .
C25 C26 H26 107.6 . .
C25 C26 C27 108.1(5) . .
C27 C26 H26 107.6 . .
O24 C27 C26 110.4(5) . .
O24 C27 H27 108.1 . .
O24 C27 C28 111.1(5) . .
C26 C27 H27 108.1 . .
C28 C27 C26 110.9(6) . .
C28 C27 H27 108.1 . .
O22 C28 O26 110.6(5) . .
O22 C28 C27 113.8(6) . .
O22 C28 H28A 108.2 . .
O26 C28 C27 107.7(5) . .
O26 C28 H28A 108.2 . .
C27 C28 H28A 108.2 . .
O22 C29 C25 112.3(6) . .
O22 C29 H29A 108.9 . .
O22 C29 C30 106.1(6) . .
C25 C29 H29A 108.9 . .
C25 C29 C30 111.5(6) . .
C30 C29 H29A 108.9 . .
O25 C30 C29 111.1(6) . .
O25 C30 H30A 109.4 . .
O25 C30 H30B 109.4 . .
C29 C30 H30A 109.4 . .
C29 C30 H30B 109.4 . .
H30A C30 H30B 108.0 . .
O26 C31 H31 109.4 . .
O26 C31 C32 107.7(5) . .
O26 C31 C35 111.8(5) . .
C32 C31 H31 109.4 . .
C35 C31 H31 109.4 . .
C35 C31 C32 109.1(5) . .
O28 C32 C31 109.0(5) . .
O28 C32 H32 110.6 . .
O28 C32 C33 107.7(5) . .
C31 C32 H32 110.6 . .
C31 C32 C33 108.3(5) . .
C33 C32 H32 110.6 . .
O29 C33 C32 111.3(5) . .
O29 C33 H33A 109.1 . .
O29 C33 C34 110.5(5) . .
C32 C33 H33A 109.1 . .
C34 C33 C32 107.6(5) . .
C34 C33 H33A 109.1 . .
O27 C34 O31 111.8(5) . .
O27 C34 C33 111.7(5) . .
O27 C34 H34A 108.2 . .
O31 C34 C33 108.6(5) . .
O31 C34 H34A 108.2 . .
C33 C34 H34A 108.2 . .
O27 C35 C31 110.8(5) . .
O27 C35 H35A 108.9 . .
O27 C35 C36 106.7(5) . .
C31 C35 H35A 108.9 . .
C31 C35 C36 112.5(5) . .
C36 C35 H35A 108.9 . .
O30 C36 C35 110.3(6) . .
O30 C36 H36A 109.6 . .
O30 C36 H36B 109.6 . .
C35 C36 H36A 109.6 . .
C35 C36 H36B 109.6 . .
H36A C36 H36B 108.1 . .
O31 C37 H37 109.8 . .
O31 C37 C38 105.9(4) . .
O31 C37 C41 110.8(4) . .
C38 C37 H37 109.8 . .
C41 C37 H37 109.8 . .
C41 C37 C38 110.6(5) . .
O33 C38 C37 110.2(5) . .
O33 C38 H38A 109.2 . .
O33 C38 C39 110.7(5) . .
C37 C38 H38A 109.2 . .
C39 C38 C37 108.1(4) . .
C39 C38 H38A 109.2 . .
O34 C39 C38 112.4(5) . .
O34 C39 H39A 108.1 . .
O34 C39 C40 111.2(5) . .
C38 C39 H39A 108.1 . .
C38 C39 C40 108.9(5) . .
C40 C39 H39A 108.1 . .
O1 C40 O32 112.6(4) . .
O1 C40 C39 106.4(4) . .
O1 C40 H40A 109.5 . .
O32 C40 C39 109.4(4) . .
O32 C40 H40A 109.5 . .
C39 C40 H40A 109.5 . .
O32 C41 C37 111.2(5) . .
O32 C41 H41 108.8 . .
O32 C41 C42 106.8(5) . .
C37 C41 H41 108.8 . .
C42 C41 C37 112.5(5) . .
C42 C41 H41 108.8 . .
O35 C42 C41 112.7(5) . .
O35 C42 H42A 109.1 . .
O35 C42 H42B 109.1 . .
C41 C42 H42A 109.1 . .
C41 C42 H42B 109.1 . .
H42A C42 H42B 107.8 . .
O36 C43 H43A 110.5 . .
O36 C43 C44 105.6(4) . .
O36 C43 C47 109.6(5) . .
C44 C43 H43A 110.5 . .
C47 C43 H43A 110.5 . .
C47 C43 C44 110.1(5) . .
O38 C44 C43 105.5(4) . .
O38 C44 H44A 110.6 . .
O38 C44 C45 110.4(5) . .
C43 C44 H44A 110.6 . .
C45 C44 C43 109.0(5) . .
C45 C44 H44A 110.6 . .
O39 C45 C44 112.3(5) . .
O39 C45 H45B 108.9 . .
O39 C45 C46 110.6(5) . .
C44 C45 H45B 108.9 . .
C46 C45 C44 107.1(5) . .
C46 C45 H45B 108.9 . .
O37 C46 C45 111.2(5) . .
O37 C46 H46 108.5 . .
O41 C46 O37 111.0(5) . .
O41 C46 C45 109.0(5) . .
O41 C46 H46 108.5 . .
C45 C46 H46 108.5 . .
O37 C47 C43 110.2(5) . .
O37 C47 H47 110.6 . .
O37 C47 C48 104.7(5) . .
C43 C47 H47 110.6 . .
C43 C47 C48 110.0(5) . .
C48 C47 H47 110.6 . .
O40 C48 C47 111.9(5) . .
O40 C48 H48A 109.2 . .
O40 C48 H48B 109.2 . .
C47 C48 H48A 109.2 . .
C47 C48 H48B 109.2 . .
H48A C48 H48B 107.9 . .
O41 C49 H49A 110.7 . .
O41 C49 C50 107.7(5) . .
O41 C49 C53 109.4(5) . .
C50 C49 H49A 110.7 . .
C50 C49 C53 107.6(5) . .
C53 C49 H49A 110.7 . .
O43 C50 C49 106.8(5) . .
O43 C50 H50A 110.4 . .
O43 C50 C51 109.9(5) . .
C49 C50 H50A 110.4 . .
C49 C50 C51 108.7(5) . .
C51 C50 H50A 110.4 . .
O44 C51 C50 109.8(5) . .
O44 C51 H51 107.5 . .
O44 C51 C52 113.8(5) . .
C50 C51 H51 107.5 . .
C52 C51 C50 110.4(5) . .
C52 C51 H51 107.5 . .
O42 C52 O46 110.6(5) . .
O42 C52 C51 112.5(5) . .
O42 C52 H52 108.8 . .
O46 C52 C51 107.4(5) . .
O46 C52 H52 108.8 . .
C51 C52 H52 108.8 . .
O42 C53 C49 108.0(6) . .
O42 C53 H53A 114.3 . .
O42 C53 C54 103.2(7) . .
O42 C53 C54A 108.4(7) . .
C49 C53 H53A 114.3 . .
C49 C53 C54 101.4(8) . .
C54 C53 H53A 114.3 . .
C54A C53 C49 121.7(8) . .
C54A C53 H53A 89.3 . .
C54A C53 C54 26.3(7) . .
O45 C54 C53 119.4(13) . .
O45 C54 H54A 107.5 . .
O45 C54 H54B 107.5 . .
C53 C54 H54A 107.5 . .
C53 C54 H54B 107.5 . .
H54A C54 H54B 107.0 . .
O45A C54A C53 105.6(14) . .
O45A C54A H54C 110.6 . .
O45A C54A H54D 110.6 . .
C53 C54A H54C 110.6 . .
C53 C54A H54D 110.6 . .
H54C C54A H54D 108.8 . .
O46 C55 H55A 109.4 . .
O46 C55 C56 106.6(5) . .
O46 C55 C59 112.9(5) . .
C56 C55 H55A 109.4 . .
C59 C55 H55A 109.4 . .
C59 C55 C56 109.0(6) . .
O48 C56 C55 106.3(5) . .
O48 C56 H56 109.4 . .
O48 C56 C57 111.8(5) . .
C55 C56 H56 109.4 . .
C57 C56 C55 110.6(5) . .
C57 C56 H56 109.4 . .
O49 C57 C56 111.6(5) . .
O49 C57 H57 109.2 . .
O49 C57 C58 110.4(5) . .
C56 C57 H57 109.2 . .
C56 C57 C58 107.2(5) . .
C58 C57 H57 109.2 . .
O47 C58 C57 108.6(5) . .
O47 C58 H58A 109.0 . .
O51 C58 O47 114.4(5) . .
O51 C58 C57 106.7(5) . .
O51 C58 H58A 109.0 . .
C57 C58 H58A 109.0 . .
O47 C59 C55 114.6(5) . .
O47 C59 H59A 108.1 . .
O47 C59 C60 104.8(5) . .
C55 C59 H59A 108.1 . .
C55 C59 C60 112.9(6) . .
C60 C59 H59A 108.1 . .
O50 C60 C59 111.3(5) . .
O50 C60 H60A 109.4 . .
O50 C60 H60B 109.4 . .
C59 C60 H60A 109.4 . .
C59 C60 H60B 109.4 . .
H60A C60 H60B 108.0 . .
O51 C61 H61 109.9 . .
O51 C61 C62 106.7(5) . .
O51 C61 C65 109.4(6) . .
C62 C61 H61 109.9 . .
C65 C61 H61 109.9 . .
C65 C61 C62 111.0(5) . .
O53 C62 C61 108.8(5) . .
O53 C62 H62 109.7 . .
O53 C62 C63 111.7(5) . .
C61 C62 H62 109.7 . .
C63 C62 C61 107.3(5) . .
C63 C62 H62 109.7 . .
O54 C63 C62 110.9(5) . .
O54 C63 H63A 109.2 . .
O54 C63 C64 107.5(5) . .
C62 C63 H63A 109.2 . .
C62 C63 C64 111.0(6) . .
C64 C63 H63A 109.2 . .
O52 C64 O56 109.8(6) . .
O52 C64 C63 109.6(5) . .
O52 C64 H64A 109.7 . .
O56 C64 C63 108.3(5) . .
O56 C64 H64A 109.7 . .
C63 C64 H64A 109.7 . .
O52 C65 C61 108.2(6) . .
O52 C65 H65A 109.4 . .
O52 C65 C66 105.1(5) . .
C61 C65 H65A 109.4 . .
C66 C65 C61 115.2(6) . .
C66 C65 H65A 109.4 . .
O55 C66 C65 112.1(6) . .
O55 C66 H66 123.9 . .
C65 C66 H66 123.9 . .
O56 C67 H67 111.2 . .
O56 C67 C68 106.0(5) . .
O56 C67 C71 110.2(5) . .
C68 C67 H67 111.2 . .
C68 C67 C71 107.0(5) . .
C71 C67 H67 111.2 . .
O58 C68 C67 109.9(5) . .
O58 C68 H68A 110.2 . .
O58 C68 C69 108.1(5) . .
C67 C68 H68A 110.2 . .
C67 C68 C69 108.2(5) . .
C69 C68 H68A 110.2 . .
O59 C69 C68 110.5(4) . .
O59 C69 H69A 108.9 . .
O59 C69 C70 109.9(5) . .
C68 C69 H69A 108.9 . .
C68 C69 C70 109.7(5) . .
C70 C69 H69A 108.9 . .
O57 C70 O61 112.5(5) . .
O57 C70 C69 108.9(5) . .
O57 C70 H70A 109.4 . .
O61 C70 C69 107.2(5) . .
O61 C70 H70A 109.4 . .
C69 C70 H70A 109.4 . .
O57 C71 C67 106.7(5) . .
O57 C71 H71 109.6 . .
O57 C71 C72 107.0(5) . .
C67 C71 H71 109.6 . .
C72 C71 C67 114.2(5) . .
C72 C71 H71 109.6 . .
O60 C72 C71 115.8(8) . .
O60 C72 H72A 108.3 . .
O60 C72 H72B 108.3 . .
C71 C72 H72A 108.3 . .
C71 C72 H72B 108.3 . .
H72A C72 H72B 107.4 . .
O61 C73 H73 109.4 . .
O61 C73 C74 108.1(4) . .
O61 C73 C77 108.1(5) . .
C74 C73 H73 109.4 . .
C74 C73 C77 112.5(5) . .
C77 C73 H73 109.4 . .
O63 C74 C73 107.8(5) . .
O63 C74 H74 109.8 . .
O63 C74 C75 109.6(5) . .
C73 C74 H74 109.8 . .
C73 C74 C75 110.0(5) . .
C75 C74 H74 109.8 . .
O64 C75 C74 110.0(5) . .
O64 C75 H75 110.1 . .
O64 C75 C76 109.4(5) . .
C74 C75 H75 110.1 . .
C76 C75 C74 107.1(5) . .
C76 C75 H75 110.1 . .
O62 C76 O66 110.7(5) . .
O62 C76 C75 111.3(5) . .
O62 C76 H76 108.8 . .
O66 C76 C75 108.5(4) . .
O66 C76 H76 108.8 . .
C75 C76 H76 108.8 . .
O62 C77 C73 110.5(5) . .
O62 C77 H77 108.3 . .
O62 C77 C78 107.3(5) . .
C73 C77 H77 108.3 . .
C78 C77 C73 113.8(5) . .
C78 C77 H77 108.3 . .
O65 C78 C77 110.6(6) . .
O65 C78 H78A 109.5 . .
O65 C78 H78B 109.5 . .
C77 C78 H78A 109.5 . .
C77 C78 H78B 109.5 . .
H78A C78 H78B 108.1 . .
O66 C79 H79 110.4 . .
O66 C79 C80 107.3(5) . .
O66 C79 C83 108.2(5) . .
C80 C79 H79 110.4 . .
C80 C79 C83 110.2(5) . .
C83 C79 H79 110.4 . .
O68 C80 C79 111.8(5) . .
O68 C80 H80 109.2 . .
O68 C80 C81 107.9(5) . .
C79 C80 H80 109.2 . .
C81 C80 C79 109.6(5) . .
C81 C80 H80 109.2 . .
O69 C81 C80 113.4(4) . .
O69 C81 H81 108.0 . .
O69 C81 C82 110.0(5) . .
C80 C81 H81 108.0 . .
C80 C81 C82 109.2(5) . .
C82 C81 H81 108.0 . .
O36 C82 C81 110.3(4) . .
O36 C82 H82 107.8 . .
O67 C82 O36 110.3(5) . .
O67 C82 C81 112.7(5) . .
O67 C82 H82 107.8 . .
C81 C82 H82 107.8 . .
O67 C83 C79 110.2(5) . .
O67 C83 H83 109.1 . .
O67 C83 C84 105.2(5) . .
C79 C83 H83 109.1 . .
C84 C83 C79 114.1(5) . .
C84 C83 H83 109.1 . .
O70 C84 C83 111.6(6) . .
O70 C84 H84A 109.3 . .
O70 C84 H84B 109.3 . .
C83 C84 H84A 109.3 . .
C83 C84 H84B 109.3 . .
H84A C84 H84B 108.0 . .

loop_
_geom_bond_atom_site_label_1
_geom_bond_atom_site_label_2
_geom_bond_distance
_geom_bond_site_symmetry_2
Au1 Br1 2.4185(18) .
Au1 Br2 2.4145(16) .
Au1 Br3 2.4206(11) .
Au1 Br4 2.4028(18) .
K1 O1W 2.749(5) .
K1 O2W 3.013(5) .
K1 O9 2.758(5) 2_656
K1 O34 2.826(4) .
K1 O38 2.790(4) .
K1 H38 3.0296 .
K1 O59 3.008(4) 2_656
K1 O63 2.922(5) 2_656
K1 O69 3.034(5) .
K1 H69 3.0653 .
O1 C1 1.445(7) .
O1 C40 1.397(7) .
O1W H1WA 0.9012 .
O1W H1WB 0.8993 .
O2 C4 1.383(7) .
O2 C5 1.440(8) .
O2W H2WA 0.9162 .
O2W H2WB 0.9169 .
O3 H3 0.8400 .
O3 C2 1.421(7) .
O4 H4 0.8400 .
O4 C3 1.421(7) .
O5 H5 0.8400 .
O5 C6 1.430(8) .
O6 C4 1.424(7) .
O6 C7 1.390(7) .
O7 C10 1.400(8) .
O7 C11 1.428(8) .
O8 H8 0.8400 .
O8 C8 1.408(8) .
O9 K1 2.758(5) 2_646
O9 H9 0.8735 .
O9 C9 1.394(7) .
O10 H10 0.8400 .
O10 C12 1.431(11) .
O11 C10 1.435(8) .
O11 C13 1.409(7) .
O12 C16 1.413(7) .
O12 C17 1.452(7) .
O13 H13 0.8400 .
O13 C14 1.457(7) .
O14 H14 0.8400 .
O14 C15 1.439(7) .
O15 H15 0.8400 .
O15 C18 1.415(8) .
O16 C16 1.394(8) .
O16 C19 1.420(8) .
O17 C22 1.429(8) .
O17 C23 1.503(8) .
O18 H18 0.8400 .
O18 C20 1.429(9) .
O19 H19 0.8400 .
O19 C21 1.428(9) .
O20 H20 0.8400 .
O20 C24 1.486(16) .
O21 C22 1.402(8) .
O21 C25 1.405(9) .
O22 C28 1.407(8) .
O22 C29 1.417(9) .
O23 H23 0.8400 .
O23 C26 1.357(8) .
O24 H24 0.8400 .
O24 C27 1.410(8) .
O25 H25 0.8400 .
O25 C30 1.436(12) .
O26 C28 1.426(8) .
O26 C31 1.409(9) .
O27 C34 1.408(7) .
O27 C35 1.428(8) .
O28 H28 0.8400 .
O28 C32 1.474(7) .
O29 H29 0.8400 .
O29 C33 1.396(8) .
O30 H30 0.8400 .
O30 C36 1.389(11) .
O31 C34 1.412(7) .
O31 C37 1.405(7) .
O32 C40 1.408(7) .
O32 C41 1.443(7) .
O33 H33 0.8400 .
O33 C38 1.414(7) .
O34 H34 0.866(10) .
O34 C39 1.424(7) .
O35 H35 0.8400 .
O35 C42 1.414(8) .
O36 C43 1.449(7) .
O36 C82 1.416(7) .
O37 C46 1.428(7) .
O37 C47 1.450(7) .
O38 H38 0.8711 .
O38 C44 1.449(7) .
O39 H39 0.8400 .
O39 C45 1.410(7) .
O40 H40 0.8400 .
O40 C48 1.415(8) .
O41 C46 1.410(7) .
O41 C49 1.439(7) .
O42 C52 1.406(8) .
O42 C53 1.435(8) .
O43 H43 0.8400 .
O43 C50 1.433(7) .
O44 H44 0.8400 .
O44 C51 1.404(7) .
O45 H45 0.8400 .
O45 C54 1.42(2) .
O45A H45A 0.8400 .
O45A C54A 1.42(2) .
O46 C52 1.409(8) .
O46 C55 1.417(9) .
O47 C58 1.403(8) .
O47 C59 1.424(9) .
O48 H48 0.8400 .
O48 C56 1.440(8) .
O49 H49 0.8400 .
O49 C57 1.412(8) .
O50 H50 0.8400 .
O50 C60 1.457(9) .
O51 C58 1.381(8) .
O51 C61 1.425(8) .
O52 C64 1.435(8) .
O52 C65 1.476(8) .
O53 H53 0.8400 .
O53 C62 1.415(8) .
O54 H54 0.8400 .
O54 C63 1.416(8) .
O55 H55 0.8400 .
O55 C66 1.389(9) .
O56 C64 1.445(8) .
O56 C67 1.407(7) .
O57 C70 1.359(8) .
O57 C71 1.478(8) .
O58 H58 0.8400 .
O58 C68 1.415(7) .
O59 K1 3.008(4) 2_646
O59 H59 0.867(10) .
O59 C69 1.442(7) .
O60 H60 0.8400 .
O60 C72 1.379(12) .
O61 C70 1.420(8) .
O61 C73 1.453(7) .
O62 C76 1.406(7) .
O62 C77 1.429(7) .
O63 K1 2.922(5) 2_646
O63 H63 0.871(10) .
O63 C74 1.442(7) .
O64 H64 0.8400 .
O64 C75 1.439(7) .
O65 H65 0.8400 .
O65 C78 1.453(9) .
O66 C76 1.447(7) .
O66 C79 1.410(7) .
O67 C82 1.416(7) .
O67 C83 1.473(8) .
O68 H68 0.8400 .
O68 C80 1.438(8) .
O69 H69 0.8684 .
O69 C81 1.422(7) .
O70 H70 0.8400 .
O70 C84 1.406(10) .
C1 H1 1.0000 .
C1 C2 1.519(7) .
C1 C5 1.536(8) .
C2 H2 1.0000 .
C2 C3 1.544(8) .
C3 H3A 1.0000 .
C3 C4 1.543(8) .
C4 H4A 1.0000 .
C5 H5A 1.0000 .
C5 C6 1.505(8) .
C6 H6A 0.9900 .
C6 H6B 0.9900 .
C7 H7 1.0000 .
C7 C8 1.528(8) .
C7 C11 1.560(8) .
C8 H8A 1.0000 .
C8 C9 1.513(9) .
C9 H9A 1.0000 .
C9 C10 1.526(9) .
C10 H10A 1.0000 .
C11 H11 1.0000 .
C11 C12 1.502(9) .
C12 H12A 0.9900 .
C12 H12B 0.9900 .
C13 H13A 1.0000 .
C13 C14 1.526(8) .
C13 C17 1.581(8) .
C14 H14A 1.0000 .
C14 C15 1.506(8) .
C15 H15A 1.0000 .
C15 C16 1.528(8) .
C16 H16 1.0000 .
C17 H17 1.0000 .
C17 C18 1.524(8) .
C18 H18A 0.9900 .
C18 H18B 0.9900 .
C19 H19A 1.0000 .
C19 C20 1.491(10) .
C19 C23 1.569(11) .
C20 H20A 1.0000 .
C20 C21 1.507(9) .
C21 H21 1.0000 .
C21 C22 1.504(11) .
C22 H22 1.0000 .
C23 H23A 1.0000 .
C23 C24 1.479(10) .
C24 H24A 0.9900 .
C24 H24B 0.9900 .
C25 H25A 1.0000 .
C25 C26 1.511(9) .
C25 C29 1.523(10) .
C26 H26 1.0000 .
C26 C27 1.536(10) .
C27 H27 1.0000 .
C27 C28 1.493(10) .
C28 H28A 1.0000 .
C29 H29A 1.0000 .
C29 C30 1.548(9) .
C30 H30A 0.9900 .
C30 H30B 0.9900 .
C31 H31 1.0000 .
C31 C32 1.527(8) .
C31 C35 1.501(9) .
C32 H32 1.0000 .
C32 C33 1.530(9) .
C33 H33A 1.0000 .
C33 C34 1.523(9) .
C34 H34A 1.0000 .
C35 H35A 1.0000 .
C35 C36 1.543(8) .
C36 H36A 0.9900 .
C36 H36B 0.9900 .
C37 H37 1.0000 .
C37 C38 1.561(7) .
C37 C41 1.503(8) .
C38 H38A 1.0000 .
C38 C39 1.506(8) .
C39 H39A 1.0000 .
C39 C40 1.539(8) .
C40 H40A 1.0000 .
C41 H41 1.0000 .
C41 C42 1.500(7) .
C42 H42A 0.9900 .
C42 H42B 0.9900 .
C43 H43A 1.0000 .
C43 C44 1.543(7) .
C43 C47 1.520(8) .
C44 H44A 1.0000 .
C44 C45 1.515(9) .
C45 H45B 1.0000 .
C45 C46 1.509(9) .
C46 H46 1.0000 .
C47 H47 1.0000 .
C47 C48 1.542(8) .
C48 H48A 0.9900 .
C48 H48B 0.9900 .
C49 H49A 1.0000 .
C49 C50 1.526(8) .
C49 C53 1.555(10) .
C50 H50A 1.0000 .
C50 C51 1.533(8) .
C51 H51 1.0000 .
C51 C52 1.522(9) .
C52 H52 1.0000 .
C53 H53A 1.0000 .
C53 C54 1.613(16) .
C53 C54A 1.528(16) .
C54 H54A 0.9900 .
C54 H54B 0.9900 .
C54A H54C 0.9900 .
C54A H54D 0.9900 .
C55 H55A 1.0000 .
C55 C56 1.555(8) .
C55 C59 1.488(9) .
C56 H56 1.0000 .
C56 C57 1.492(10) .
C57 H57 1.0000 .
C57 C58 1.571(9) .
C58 H58A 1.0000 .
C59 H59A 1.0000 .
C59 C60 1.522(9) .
C60 H60A 0.9900 .
C60 H60B 0.9900 .
C61 H61 1.0000 .
C61 C62 1.576(9) .
C61 C65 1.522(10) .
C62 H62 1.0000 .
C62 C63 1.515(9) .
C63 H63A 1.0000 .
C63 C64 1.526(9) .
C64 H64A 1.0000 .
C65 H65A 1.0000 .
C65 C66 1.481(9) .
C66 H66 0.9500 .
C67 H67 1.0000 .
C67 C68 1.534(8) .
C67 C71 1.556(9) .
C68 H68A 1.0000 .
C68 C69 1.545(7) .
C69 H69A 1.0000 .
C69 C70 1.554(8) .
C70 H70A 1.0000 .
C71 H71 1.0000 .
C71 C72 1.501(8) .
C72 H72A 0.9900 .
C72 H72B 0.9900 .
C73 H73 1.0000 .
C73 C74 1.477(8) .
C73 C77 1.537(8) .
C74 H74 1.0000 .
C74 C75 1.541(8) .
C75 H75 1.0000 .
C75 C76 1.505(9) .
C76 H76 1.0000 .
C77 H77 1.0000 .
C77 C78 1.533(8) .
C78 H78A 0.9900 .
C78 H78B 0.9900 .
C79 H79 1.0000 .
C79 C80 1.521(8) .
C79 C83 1.527(8) .
C80 H80 1.0000 .
C80 C81 1.511(8) .
C81 H81 1.0000 .
C81 C82 1.518(8) .
C82 H82 1.0000 .
C83 H83 1.0000 .
C83 C84 1.491(9) .
C84 H84A 0.9900 .
C84 H84B 0.9900 .

loop_
_geom_torsion_atom_site_label_1
_geom_torsion_atom_site_label_2
_geom_torsion_atom_site_label_3
_geom_torsion_atom_site_label_4
_geom_torsion
_geom_torsion_site_symmetry_1
_geom_torsion_site_symmetry_2
_geom_torsion_site_symmetry_3
_geom_torsion_site_symmetry_4
K1 O9 C9 C8 -104.7(5) 2_646 . . .
K1 O9 C9 C10 131.6(4) 2_646 . . .
K1 O34 C39 C38 -92.9(5) . . . .
K1 O34 C39 C40 144.7(4) . . . .
K1 O38 C44 C43 -47.5(7) . . . .
K1 O38 C44 C45 70.2(6) . . . .
K1 O59 C69 C68 176.2(4) 2_646 . . .
K1 O59 C69 C70 54.9(7) 2_646 . . .
K1 O63 C74 C73 -41.7(8) 2_646 . . .
K1 O63 C74 C75 78.0(7) 2_646 . . .
K1 O69 C81 C80 169.9(4) . . . .
K1 O69 C81 C82 47.3(6) . . . .
O1 C1 C2 O3 -62.8(5) . . . .
O1 C1 C2 C3 174.7(4) . . . .
O1 C1 C5 O2 -176.3(4) . . . .
O1 C1 C5 C6 64.6(6) . . . .
O1W K1 O34 C39 -106.6(4) . . . .
O1W K1 O38 C44 139.3(5) . . . .
O1W K1 O69 C81 98.7(5) . . . .
O2 C5 C6 O5 -61.5(6) . . . .
O2W K1 O34 C39 -174.5(4) . . . .
O2W K1 O38 C44 53.0(5) . . . .
O2W K1 O69 C81 22.7(4) . . . .
O3 C2 C3 O4 64.9(6) . . . .
O3 C2 C3 C4 -174.7(4) . . . .
O4 C3 C4 O2 176.7(4) . . . .
O4 C3 C4 O6 54.9(6) . . . .
O6 C7 C8 O8 -62.4(6) . . . .
O6 C7 C8 C9 177.1(5) . . . .
O6 C7 C11 O7 -172.2(5) . . . .
O6 C7 C11 C12 66.6(7) . . . .
O7 C11 C12 O10 -62.2(7) . . . .
O8 C8 C9 O9 55.4(6) . . . .
O8 C8 C9 C10 -179.9(4) . . . .
O9 K1 O34 C39 35.9(8) 2_656 . . .
O9 K1 O38 C44 -19.0(5) 2_656 . . .
O9 K1 O69 C81 -16.2(5) 2_656 . . .
O9 C9 C10 O7 -176.2(5) . . . .
O9 C9 C10 O11 62.6(6) . . . .
O11 C13 C14 O13 -65.4(6) . . . .
O11 C13 C14 C15 174.4(5) . . . .
O11 C13 C17 O12 -172.7(5) . . . .
O11 C13 C17 C18 70.4(6) . . . .
O12 C17 C18 O15 -62.2(7) . . . .
O13 C14 C15 O14 58.6(6) . . . .
O13 C14 C15 C16 -178.8(5) . . . .
O14 C15 C16 O12 -177.5(5) . . . .
O14 C15 C16 O16 61.0(6) . . . .
O16 C19 C20 O18 -69.0(6) . . . .
O16 C19 C20 C21 171.4(6) . . . .
O16 C19 C23 O17 -169.0(5) . . . .
O16 C19 C23 C24 74.9(8) . . . .
O17 C23 C24 O20 -64.7(9) . . . .
O18 C20 C21 O19 64.8(7) . . . .
O18 C20 C21 C22 -176.3(5) . . . .
O19 C21 C22 O17 -177.8(5) . . . .
O19 C21 C22 O21 59.2(7) . . . .
O21 C25 C26 O23 -62.2(7) . . . .
O21 C25 C26 C27 173.0(5) . . . .
O21 C25 C29 O22 -173.8(5) . . . .
O21 C25 C29 C30 67.2(7) . . . .
O22 C29 C30 O25 -50.7(8) . . . .
O23 C26 C27 O24 57.8(7) . . . .
O23 C26 C27 C28 -178.6(5) . . . .
O24 C27 C28 O22 178.9(6) . . . .
O24 C27 C28 O26 55.9(7) . . . .
O26 C31 C32 O28 -62.2(6) . . . .
O26 C31 C32 C33 -179.2(5) . . . .
O26 C31 C35 O27 -176.3(5) . . . .
O26 C31 C35 C36 64.3(7) . . . .
O27 C35 C36 O30 -72.2(8) . . . .
O28 C32 C33 O29 62.6(6) . . . .
O28 C32 C33 C34 -176.2(4) . . . .
O29 C33 C34 O27 179.3(5) . . . .
O29 C33 C34 O31 55.4(6) . . . .
O31 C37 C38 O33 -63.8(6) . . . .
O31 C37 C38 C39 175.1(5) . . . .
O31 C37 C41 O32 -170.2(4) . . . .
O31 C37 C41 C42 70.1(6) . . . .
O32 C41 C42 O35 -61.1(6) . . . .
O33 C38 C39 O34 57.5(7) . . . .
O33 C38 C39 C40 -178.8(4) . . . .
O34 K1 O38 C44 174.7(6) . . . .
O34 K1 O69 C81 -179.7(5) . . . .
O34 C39 C40 O1 63.8(6) . . . .
O34 C39 C40 O32 -174.2(4) . . . .
O36 C43 C44 O38 -66.9(5) . . . .
O36 C43 C44 C45 174.5(4) . . . .
O36 C43 C47 O37 -170.8(4) . . . .
O36 C43 C47 C48 74.3(6) . . . .
O37 C47 C48 O40 -63.8(6) . . . .
O38 K1 O34 C39 94.6(4) . . . .
O38 K1 O69 C81 -100.5(5) . . . .
O38 C44 C45 O39 64.5(6) . . . .
O38 C44 C45 C46 -173.8(4) . . . .
O39 C45 C46 O37 -174.8(4) . . . .
O39 C45 C46 O41 62.5(6) . . . .
O41 C49 C50 O43 -64.5(7) . . . .
O41 C49 C50 C51 176.9(5) . . . .
O41 C49 C53 O42 -179.8(5) . . . .
O41 C49 C53 C54 72.2(8) . . . .
O41 C49 C53 C54A 54.0(12) . . . .
O42 C53 C54 O45 -67.1(12) . . . .
O42 C53 C54A O45A -54.2(13) . . . .
O43 C50 C51 O44 63.4(7) . . . .
O43 C50 C51 C52 -170.4(5) . . . .
O44 C51 C52 O42 176.8(5) . . . .
O44 C51 C52 O46 54.9(7) . . . .
O46 C55 C56 O48 -63.5(6) . . . .
O46 C55 C56 C57 174.9(5) . . . .
O46 C55 C59 O47 -168.5(5) . . . .
O46 C55 C59 C60 71.6(7) . . . .
O47 C59 C60 O50 -66.4(7) . . . .
O48 C56 C57 O49 62.5(7) . . . .
O48 C56 C57 C58 -176.5(5) . . . .
O49 C57 C58 O47 -175.9(5) . . . .
O49 C57 C58 O51 60.3(7) . . . .
O51 C61 C62 O53 -62.4(6) . . . .
O51 C61 C62 C63 176.6(5) . . . .
O51 C61 C65 O52 -173.4(4) . . . .
O51 C61 C65 C66 69.4(7) . . . .
O52 C65 C66 O55 -70.4(7) . . . .
O53 C62 C63 O54 64.2(6) . . . .
O53 C62 C63 C64 -176.5(5) . . . .
O54 C63 C64 O52 179.5(5) . . . .
O54 C63 C64 O56 59.7(7) . . . .
O56 C67 C68 O58 -64.2(6) . . . .
O56 C67 C68 C69 177.9(5) . . . .
O56 C67 C71 O57 -175.7(4) . . . .
O56 C67 C71 C72 66.3(7) . . . .
O57 C71 C72 O60 -54.9(8) . . . .
O58 C68 C69 O59 62.2(6) . . . .
O58 C68 C69 C70 -176.5(4) . . . .
O59 K1 O34 C39 -46.6(4) 2_656 . . .
O59 K1 O38 C44 -85.2(5) 2_656 . . .
O59 K1 O69 C81 97.3(5) 2_656 . . .
O59 C69 C70 O57 178.2(5) . . . .
O59 C69 C70 O61 56.3(6) . . . .
O61 C73 C74 O63 -68.6(6) . . . .
O61 C73 C74 C75 172.0(5) . . . .
O61 C73 C77 O62 -169.9(4) . . . .
O61 C73 C77 C78 69.2(6) . . . .
O62 C77 C78 O65 -70.1(6) . . . .
O63 K1 O34 C39 12.2(4) 2_656 . . .
O63 K1 O38 C44 -81.8(5) 2_656 . . .
O63 K1 O69 C81 -116.0(5) 2_656 . . .
O63 C74 C75 O64 66.4(6) . . . .
O63 C74 C75 C76 -174.8(5) . . . .
O64 C75 C76 O62 -179.8(5) . . . .
O64 C75 C76 O66 58.2(6) . . . .
O66 C79 C80 O68 -65.4(6) . . . .
O66 C79 C80 C81 175.0(5) . . . .
O66 C79 C83 O67 -172.2(4) . . . .
O66 C79 C83 C84 69.7(7) . . . .
O67 C83 C84 O70 -59.5(7) . . . .
O68 C80 C81 O69 58.2(6) . . . .
O68 C80 C81 C82 -178.7(5) . . . .
O69 K1 O34 C39 159.7(5) . . . .
O69 K1 O38 C44 107.2(5) . . . .
O69 C81 C82 O36 57.9(6) . . . .
O69 C81 C82 O67 -178.3(4) . . . .
C1 O1 C40 O32 105.3(5) . . . .
C1 O1 C40 C39 -134.9(5) . . . .
C1 C2 C3 O4 -175.1(4) . . . .
C1 C2 C3 C4 -54.8(6) . . . .
C1 C5 C6 O5 57.8(7) . . . .
C2 C1 C5 O2 -60.5(6) . . . .
C2 C1 C5 C6 -179.6(5) . . . .
C2 C3 C4 O2 55.7(6) . . . .
C2 C3 C4 O6 -66.1(6) . . . .
C4 O2 C5 C1 63.2(6) . . . .
C4 O2 C5 C6 -172.8(5) . . . .
C4 O6 C7 C8 136.6(5) . . . .
C4 O6 C7 C11 -105.3(6) . . . .
C5 O2 C4 O6 58.0(6) . . . .
C5 O2 C4 C3 -61.2(6) . . . .
C5 C1 C2 O3 -179.4(5) . . . .
C5 C1 C2 C3 58.1(6) . . . .
C7 O6 C4 O2 113.4(5) . . . .
C7 O6 C4 C3 -125.7(5) . . . .
C7 C8 C9 O9 176.5(5) . . . .
C7 C8 C9 C10 -58.8(6) . . . .
C7 C11 C12 O10 62.2(7) . . . .
C8 C7 C11 O7 -54.0(7) . . . .
C8 C7 C11 C12 -175.3(6) . . . .
C8 C9 C10 O7 57.9(6) . . . .
C8 C9 C10 O11 -63.3(6) . . . .
C10 O7 C11 C7 56.0(7) . . . .
C10 O7 C11 C12 -178.9(6) . . . .
C10 O11 C13 C14 129.6(5) . . . .
C10 O11 C13 C17 -114.4(5) . . . .
C11 O7 C10 O11 62.6(6) . . . .
C11 O7 C10 C9 -57.1(7) . . . .
C11 C7 C8 O8 176.7(5) . . . .
C11 C7 C8 C9 56.1(6) . . . .
C13 O11 C10 O7 115.3(5) . . . .
C13 O11 C10 C9 -122.9(5) . . . .
C13 C14 C15 O14 177.0(5) . . . .
C13 C14 C15 C16 -60.4(6) . . . .
C13 C17 C18 O15 56.5(7) . . . .
C14 C13 C17 O12 -56.6(6) . . . .
C14 C13 C17 C18 -173.5(5) . . . .
C14 C15 C16 O12 59.7(7) . . . .
C14 C15 C16 O16 -61.8(6) . . . .
C16 O12 C17 C13 59.0(6) . . . .
C16 O12 C17 C18 179.7(5) . . . .
C16 O16 C19 C20 129.5(6) . . . .
C16 O16 C19 C23 -110.5(6) . . . .
C17 O12 C16 O16 59.6(6) . . . .
C17 O12 C16 C15 -60.2(7) . . . .
C17 C13 C14 O13 178.9(4) . . . .
C17 C13 C14 C15 58.7(6) . . . .
C19 O16 C16 O12 113.1(6) . . . .
C19 O16 C16 C15 -126.2(5) . . . .
C19 C20 C21 O19 -178.3(6) . . . .
C19 C20 C21 C22 -59.4(7) . . . .
C19 C23 C24 O20 52.8(9) . . . .
C20 C19 C23 O17 -51.0(7) . . . .
C20 C19 C23 C24 -167.2(7) . . . .
C20 C21 C22 O17 62.7(7) . . . .
C20 C21 C22 O21 -60.3(7) . . . .
C22 O17 C23 C19 57.1(8) . . . .
C22 O17 C23 C24 177.5(8) . . . .
C22 O21 C25 C26 118.6(6) . . . .
C22 O21 C25 C29 -118.2(6) . . . .
C23 O17 C22 O21 58.3(8) . . . .
C23 O17 C22 C21 -63.7(7) . . . .
C23 C19 C20 O18 173.8(5) . . . .
C23 C19 C20 C21 54.2(8) . . . .
C25 O21 C22 O17 114.8(6) . . . .
C25 O21 C22 C21 -124.3(6) . . . .
C25 C26 C27 O24 -176.0(5) . . . .
C25 C26 C27 C28 -52.3(7) . . . .
C25 C29 C30 O25 71.9(8) . . . .
C26 C25 C29 O22 -53.1(7) . . . .
C26 C25 C29 C30 -172.0(6) . . . .
C26 C27 C28 O22 55.7(7) . . . .
C26 C27 C28 O26 -67.3(6) . . . .
C28 O22 C29 C25 53.7(7) . . . .
C28 O22 C29 C30 175.7(5) . . . .
C28 O26 C31 C32 129.2(6) . . . .
C28 O26 C31 C35 -111.0(6) . . . .
C29 O22 C28 O26 65.2(7) . . . .
C29 O22 C28 C27 -56.2(8) . . . .
C29 C25 C26 O23 176.5(5) . . . .
C29 C25 C26 C27 51.6(7) . . . .
C31 O26 C28 O22 104.6(6) . . . .
C31 O26 C28 C27 -130.5(6) . . . .
C31 C32 C33 O29 -179.6(5) . . . .
C31 C32 C33 C34 -58.4(6) . . . .
C31 C35 C36 O30 49.5(9) . . . .
C32 C31 C35 O27 -57.3(7) . . . .
C32 C31 C35 C36 -176.7(6) . . . .
C32 C33 C34 O27 57.6(6) . . . .
C32 C33 C34 O31 -66.3(6) . . . .
C34 O27 C35 C31 57.3(7) . . . .
C34 O27 C35 C36 -179.9(5) . . . .
C34 O31 C37 C38 133.2(5) . . . .
C34 O31 C37 C41 -106.9(6) . . . .
C35 O27 C34 O31 64.2(6) . . . .
C35 O27 C34 C33 -57.8(7) . . . .
C35 C31 C32 O28 176.3(5) . . . .
C35 C31 C32 C33 59.3(7) . . . .
C37 O31 C34 O27 109.9(5) . . . .
C37 O31 C34 C33 -126.3(5) . . . .
C37 C38 C39 O34 178.4(5) . . . .
C37 C38 C39 C40 -58.0(6) . . . .
C37 C41 C42 O35 61.2(7) . . . .
C38 C37 C41 O32 -53.1(6) . . . .
C38 C37 C41 C42 -172.8(5) . . . .
C38 C39 C40 O1 -60.5(5) . . . .
C38 C39 C40 O32 61.4(6) . . . .
C40 O1 C1 C2 127.6(5) . . . .
C40 O1 C1 C5 -114.6(5) . . . .
C40 O32 C41 C37 57.7(6) . . . .
C40 O32 C41 C42 -179.3(5) . . . .
C41 O32 C40 O1 57.2(6) . . . .
C41 O32 C40 C39 -60.9(6) . . . .
C41 C37 C38 O33 176.1(5) . . . .
C41 C37 C38 C39 55.0(6) . . . .
C43 O36 C82 O67 107.9(5) . . . .
C43 O36 C82 C81 -127.0(5) . . . .
C43 C44 C45 O39 -180.0(4) . . . .
C43 C44 C45 C46 -58.3(6) . . . .
C43 C47 C48 O40 54.6(7) . . . .
C44 C43 C47 O37 -55.0(6) . . . .
C44 C43 C47 C48 -169.9(5) . . . .
C44 C45 C46 O37 62.5(6) . . . .
C44 C45 C46 O41 -60.2(6) . . . .
C46 O37 C47 C43 58.5(6) . . . .
C46 O37 C47 C48 176.8(4) . . . .
C46 O41 C49 C50 125.0(5) . . . .
C46 O41 C49 C53 -118.3(6) . . . .
C47 O37 C46 O41 58.2(6) . . . .
C47 O37 C46 C45 -63.3(6) . . . .
C47 C43 C44 O38 174.8(4) . . . .
C47 C43 C44 C45 56.2(6) . . . .
C49 O41 C46 O37 109.1(6) . . . .
C49 O41 C46 C45 -128.1(5) . . . .
C49 C50 C51 O44 179.9(5) . . . .
C49 C50 C51 C52 -53.8(7) . . . .
C49 C53 C54 O45 44.6(12) . . . .
C49 C53 C54A O45A 71.8(12) . . . .
C50 C49 C53 O42 -63.0(7) . . . .
C50 C49 C53 C54 -171.1(7) . . . .
C50 C49 C53 C54A 170.8(10) . . . .
C50 C51 C52 O42 52.8(7) . . . .
C50 C51 C52 O46 -69.1(6) . . . .
C52 O42 C53 C49 63.3(8) . . . .
C52 O42 C53 C54 170.1(9) . . . .
C52 O42 C53 C54A -163.0(10) . . . .
C52 O46 C55 C56 133.3(5) . . . .
C52 O46 C55 C59 -107.0(6) . . . .
C53 O42 C52 O46 61.3(7) . . . .
C53 O42 C52 C51 -58.8(8) . . . .
C53 C49 C50 O43 177.6(5) . . . .
C53 C49 C50 C51 59.0(7) . . . .
C54 C53 C54A O45A 28.2(15) . . . .
C54A C53 C54 O45 -172(3) . . . .
C55 O46 C52 O42 110.4(5) . . . .
C55 O46 C52 C51 -126.5(5) . . . .
C55 C56 C57 O49 -179.3(5) . . . .
C55 C56 C57 C58 -58.3(6) . . . .
C55 C59 C60 O50 58.9(8) . . . .
C56 C55 C59 O47 -50.3(7) . . . .
C56 C55 C59 C60 -170.1(6) . . . .
C56 C57 C58 O47 62.3(6) . . . .
C56 C57 C58 O51 -61.4(7) . . . .
C58 O47 C59 C55 57.5(7) . . . .
C58 O47 C59 C60 -178.3(5) . . . .
C58 O51 C61 C62 128.4(5) . . . .
C58 O51 C61 C65 -111.5(6) . . . .
C59 O47 C58 O51 57.8(7) . . . .
C59 O47 C58 C57 -61.3(7) . . . .
C59 C55 C56 O48 174.3(5) . . . .
C59 C55 C56 C57 52.7(7) . . . .
C61 O51 C58 O47 104.6(7) . . . .
C61 O51 C58 C57 -135.3(6) . . . .
C61 C62 C63 O54 -176.7(5) . . . .
C61 C62 C63 C64 -57.3(6) . . . .
C61 C65 C66 O55 48.5(8) . . . .
C62 C61 C65 O52 -55.9(6) . . . .
C62 C61 C65 C66 -173.1(6) . . . .
C62 C63 C64 O52 58.1(7) . . . .
C62 C63 C64 O56 -61.7(7) . . . .
C64 O52 C65 C61 58.1(6) . . . .
C64 O52 C65 C66 -178.3(5) . . . .
C64 O56 C67 C68 131.3(6) . . . .
C64 O56 C67 C71 -113.3(6) . . . .
C65 O52 C64 O56 60.0(7) . . . .
C65 O52 C64 C63 -58.8(7) . . . .
C65 C61 C62 O53 178.5(5) . . . .
C65 C61 C62 C63 57.5(6) . . . .
C67 O56 C64 O52 112.1(6) . . . .
C67 O56 C64 C63 -128.3(6) . . . .
C67 C68 C69 O59 -178.8(5) . . . .
C67 C68 C69 C70 -57.5(6) . . . .
C67 C71 C72 O60 62.8(8) . . . .
C68 C67 C71 O57 -60.9(6) . . . .
C68 C67 C71 C72 -178.9(6) . . . .
C68 C69 C70 O57 56.5(6) . . . .
C68 C69 C70 O61 -65.4(6) . . . .
C70 O57 C71 C67 65.2(6) . . . .
C70 O57 C71 C72 -172.2(6) . . . .
C70 O61 C73 C74 132.0(5) . . . .
C70 O61 C73 C77 -106.0(5) . . . .
C71 O57 C70 O61 56.8(7) . . . .
C71 O57 C70 C69 -61.9(7) . . . .
C71 C67 C68 O58 178.2(5) . . . .
C71 C67 C68 C69 60.4(6) . . . .
C73 O61 C70 O57 114.8(5) . . . .
C73 O61 C70 C69 -125.5(5) . . . .
C73 C74 C75 O64 -175.3(5) . . . .
C73 C74 C75 C76 -56.5(6) . . . .
C73 C77 C78 O65 52.5(7) . . . .
C74 C73 C77 O62 -50.6(6) . . . .
C74 C73 C77 C78 -171.5(5) . . . .
C74 C75 C76 O62 61.0(6) . . . .
C74 C75 C76 O66 -61.1(6) . . . .
C76 O62 C77 C73 54.8(6) . . . .
C76 O62 C77 C78 179.5(5) . . . .
C76 O66 C79 C80 125.5(5) . . . .
C76 O66 C79 C83 -115.6(5) . . . .
C77 O62 C76 O66 58.4(6) . . . .
C77 O62 C76 C75 -62.4(7) . . . .
C77 C73 C74 O63 172.2(5) . . . .
C77 C73 C74 C75 52.7(6) . . . .
C79 O66 C76 O62 111.1(5) . . . .
C79 O66 C76 C75 -126.5(5) . . . .
C79 C80 C81 O69 -179.8(5) . . . .
C79 C80 C81 C82 -56.8(6) . . . .
C79 C83 C84 O70 61.4(8) . . . .
C80 C79 C83 O67 -55.2(6) . . . .
C80 C79 C83 C84 -173.3(6) . . . .
C80 C81 C82 O36 -67.1(6) . . . .
C80 C81 C82 O67 56.7(6) . . . .
C82 O36 C43 C44 128.9(5) . . . .
C82 O36 C43 C47 -112.4(5) . . . .
C82 O67 C83 C79 55.2(6) . . . .
C82 O67 C83 C84 178.6(5) . . . .
C83 O67 C82 O36 67.2(6) . . . .
C83 O67 C82 C81 -56.5(6) . . . .
C83 C79 C80 O68 177.0(5) . . . .
C83 C79 C80 C81 57.5(7) . . . .

loop_
_smtbx_masks_void_nr
_smtbx_masks_void_average_x
_smtbx_masks_void_average_y
_smtbx_masks_void_average_z
_smtbx_masks_void_volume
_smtbx_masks_void_count_electrons
1 -0.967 0.260 0.263 475.3 158.7
2 -0.463 0.296 0.767 511.2 38.4
3 -0.512 0.760 0.737 475.3 158.1
4 0.463 0.796 0.233 511.2 38.9
